data_4023893
loop_
_publ_author_name
'Yoshimasa Makita'
'Nobuhiro Kihara'
'Toshikazu Takata'

_publ_contact_author_email makita@cc.osaka-dent.ac.jp
_publ_contact_author_fax +81-72-864-3162
_publ_contact_author_name 'Yoshimasa Makita'
_publ_contact_author_phone '+81-72-864-3162 '
_publ_section_title
;
 Quantitative Active Transport in [2]Rotaxane Using a One-Shot
 Acylation Reaction toward the Linear Molecular Motor
;
_journal_name_full 'Journal of Organic Chemistry'
_journal_page_first 9245
_journal_page_last 9250
_journal_paper_doi 10.1021/jo8013726
_journal_volume 73
_journal_year 2008
_chemical_formula_moiety 'C57 H68 F3 N O14 '
_chemical_formula_sum 'C57 H68 F3 N O14'
_chemical_formula_weight 1048.16
_space_group_IT_number 14
_symmetry_cell_setting monoclinic
_symmetry_Int_Tables_number 14
_symmetry_space_group_name_Hall '-P 2yab'
_symmetry_space_group_name_H-M 'P 1 21/a 1'
_audit_creation_date 2006-06-01
_audit_creation_method 'by CrystalStructure 3.6.0'
_cell_angle_alpha 90
_cell_angle_beta 106.055(11)
_cell_angle_gamma 90
_cell_formula_units_Z 4
_cell_length_a 22.36(2)
_cell_length_b 11.045(11)
_cell_length_c 23.24(3)
_cell_measurement_reflns_used 283
_cell_measurement_temperature 150.1
_cell_measurement_theta_max 27.5
_cell_measurement_theta_min 3.1
_cell_volume 5516.0(11)
_computing_cell_refinement CrystalClear
_computing_data_collection CrystalClear
_computing_data_reduction CrystalStructure
_computing_publication_material 'CrystalStructure 3.6.0'
_computing_structure_refinement CRYSTALS
_computing_structure_solution SIR97
_diffrn_detector_area_resol_mean 7.31
_diffrn_measured_fraction_theta_full 0.9859
_diffrn_measured_fraction_theta_max 0.9859
_diffrn_measurement_device_type 'Rigaku Mercury'
_diffrn_measurement_method \w
_diffrn_radiation_type 'Mo K\a'
_diffrn_radiation_wavelength 0.7107
_diffrn_reflns_av_R_equivalents 0.060
_diffrn_reflns_limit_h_max 28
_diffrn_reflns_limit_h_min -29
_diffrn_reflns_limit_k_max 14
_diffrn_reflns_limit_k_min -13
_diffrn_reflns_limit_l_max 29
_diffrn_reflns_limit_l_min -30
_diffrn_reflns_number 57074
_diffrn_reflns_theta_full 27.48
_diffrn_reflns_theta_max 27.48
_exptl_absorpt_coefficient_mu 0.096
_exptl_absorpt_correction_T_max 0.986
_exptl_absorpt_correction_T_min 0.867
_exptl_absorpt_correction_type multi-scan
_exptl_absorpt_process_details 'Jacobson, R. (1998) Private communication'
_exptl_crystal_colour colorless
_exptl_crystal_density_diffrn 1.262
_exptl_crystal_density_method 'not measured'
_exptl_crystal_description platelet
_exptl_crystal_F_000 2224.00
_exptl_crystal_size_max 0.20
_exptl_crystal_size_mid 0.20
_exptl_crystal_size_min 0.15
_refine_diff_density_max 0.52
_refine_diff_density_min -0.24
_refine_ls_extinction_method none
_refine_ls_goodness_of_fit_ref 1.001
_refine_ls_hydrogen_treatment refall
_refine_ls_number_parameters 744
_refine_ls_number_reflns 12529
_refine_ls_R_factor_gt 0.0760
_refine_ls_shift/su_max 0.0000
_refine_ls_structure_factor_coef Fsqd
_refine_ls_weighting_details 'w = 1/[0.0034Fo^2^ + 1.0000\s(Fo^2^)]/(4Fo^2^)'
_refine_ls_weighting_scheme calc
_refine_ls_wR_factor_ref 0.2610
_reflns_number_gt 6085
_reflns_number_total 12529
_reflns_threshold_expression F^2^>2.0\s(F^2^)
_cod_data_source_file jo8013726_si_001.cif
_cod_data_source_block '__Makita-3'
_cod_original_formula_sum 'C57 H68 F3 N O14 '
_cod_database_code 4023893

loop_
_symmetry_equiv_pos_site_id
_symmetry_equiv_pos_as_xyz
1 +X,+Y,+Z
2 1/2-X,1/2+Y,-Z
3 -X,-Y,-Z
4 1/2+X,1/2-Y,+Z

loop_
_atom_site_label
_atom_site_type_symbol
_atom_site_fract_x
_atom_site_fract_y
_atom_site_fract_z
_atom_site_U_iso_or_equiv
_atom_site_adp_type
_atom_site_occupancy
_atom_site_symmetry_multiplicity
_atom_site_calc_flag
_atom_site_refinement_flags
_atom_site_disorder_assembly
_atom_site_disorder_group
F(1) F 0.3662(2) 0.1651(3) 0.5488(1) 0.1000(12) Uani 1.00 1 d . . .
F(2) F 0.4656(1) 0.1750(3) 0.56608(12) 0.0807(10) Uani 1.00 1 d . . .
F(3) F 0.4125(2) 0.0501(3) 0.50199(12) 0.119(1) Uani 1.00 1 d . . .
O(1) O 0.30382(12) 0.3291(2) 0.91367(10) 0.0448(7) Uani 1.00 1 d . . .
O(2) O 0.24109(11) 0.4544(2) 0.80086(10) 0.0464(7) Uani 1.00 1 d . . .
O(3) O 0.18591(11) 0.3798(2) 0.64663(10) 0.0458(7) Uani 1.00 1 d . . .
O(4) O 0.15912(12) 0.1678(2) 0.56725(10) 0.0464(7) Uani 1.00 1 d . . .
O(5) O 0.19137(13) -0.0565(2) 0.59034(11) 0.0495(8) Uani 1.00 1 d . . .
O(6) O 0.25628(13) -0.1882(2) 0.70215(11) 0.0530(8) Uani 1.00 1 d . . .
O(7) O 0.31653(12) -0.1016(2) 0.85515(11) 0.0484(8) Uani 1.00 1 d . . .
O(8) O 0.34361(13) 0.1072(2) 0.93685(10) 0.0492(8) Uani 1.00 1 d . . .
O(12) O 0.47379(13) 0.3623(3) 1.03946(12) 0.0676(10) Uani 1.00 1 d . . .
O(20) O 0.54028(12) 0.0453(2) 0.80864(11) 0.0477(7) Uani 1.00 1 d . . .
O(23) O 0.4188(2) -0.1043(3) 0.58526(13) 0.0761(11) Uani 1.00 1 d . . .
O(24) O 0.5739(2) 0.3901(3) 1.0862(2) 0.0773(11) Uani 1.00 1 d . . .
O(30) O 0.17703(11) 0.1179(2) 0.76059(10) 0.0429(7) Uani 1.00 1 d . . .
O(80) O 0.14023(13) 0.0733(3) 0.83850(11) 0.0585(9) Uani 1.00 1 d . . .
N(1) N 0.4382(1) 0.0344(3) 0.66000(13) 0.0433(9) Uani 1.00 1 d . . .
C(1) C 0.3075(2) 0.2877(3) 0.9702(2) 0.0447(10) Uani 1.00 1 d . . .
C(2) C 0.2910(2) 0.3534(4) 1.0140(2) 0.0527(12) Uani 1.00 1 d . . .
C(3) C 0.2965(2) 0.3035(4) 1.0704(2) 0.063(1) Uani 1.00 1 d . . .
C(4) C 0.3197(2) 0.1893(4) 1.0833(2) 0.065(1) Uani 1.00 1 d . . .
C(5) C 0.3358(2) 0.1202(4) 1.0394(2) 0.0611(13) Uani 1.00 1 d . . .
C(6) C 0.3294(2) 0.1683(4) 0.9829(2) 0.0473(11) Uani 1.00 1 d . . .
C(7) C 0.2952(2) 0.4562(3) 0.9047(2) 0.0491(11) Uani 1.00 1 d . . .
C(8) C 0.2977(2) 0.4874(3) 0.8425(2) 0.0476(11) Uani 1.00 1 d . . .
C(9) C 0.2441(2) 0.4551(3) 0.7406(2) 0.0419(10) Uani 1.00 1 d . . .
C(10) C 0.1810(2) 0.4179(3) 0.7028(2) 0.0438(10) Uani 1.00 1 d . . .
C(11) C 0.1270(2) 0.3437(4) 0.6093(2) 0.0471(10) Uani 1.00 1 d . . .
C(12) C 0.1356(2) 0.2879(3) 0.5532(2) 0.0492(11) Uani 1.00 1 d . . .
C(13) C 0.1753(2) 0.1058(3) 0.5224(2) 0.0428(10) Uani 1.00 1 d . . .
C(14) C 0.1745(2) 0.1548(4) 0.4675(2) 0.0496(11) Uani 1.00 1 d . . .
C(15) C 0.1934(2) 0.0841(4) 0.4260(2) 0.0562(13) Uani 1.00 1 d . . .
C(16) C 0.2110(2) -0.0326(4) 0.4384(2) 0.0590(13) Uani 1.00 1 d . . .
C(17) C 0.2107(2) -0.0839(4) 0.4931(2) 0.0549(12) Uani 1.00 1 d . . .
C(18) C 0.1930(2) -0.0151(4) 0.5351(2) 0.0449(10) Uani 1.00 1 d . . .
C(19) C 0.1982(2) -0.1844(4) 0.5998(2) 0.0614(13) Uani 1.00 1 d . . .
C(20) C 0.1970(2) -0.2100(4) 0.6628(2) 0.0571(12) Uani 1.00 1 d . . .
C(21) C 0.2551(2) -0.1746(3) 0.7624(2) 0.0467(11) Uani 1.00 1 d . . .
C(22) C 0.3200(2) -0.1457(3) 0.7989(2) 0.0465(11) Uani 1.00 1 d . . .
C(23) C 0.3750(2) -0.0670(4) 0.8928(2) 0.0526(12) Uani 1.00 1 d . . .
C(24) C 0.3673(2) -0.0131(4) 0.9492(2) 0.0553(12) Uani 1.00 1 d . . .
C(25) C 0.0735(2) 0.0560(3) 0.7396(2) 0.0374(9) Uani 1.00 1 d . . .
C(26) C 0.0700(2) 0.0461(3) 0.6792(2) 0.0450(10) Uani 1.00 1 d . . .
C(27) C 0.0143(2) 0.0196(4) 0.6378(2) 0.0547(12) Uani 1.00 1 d . . .
C(28) C -0.0382(2) 0.0026(4) 0.6574(2) 0.0557(12) Uani 1.00 1 d . . .
C(29) C 0.0195(2) 0.0394(3) 0.7584(2) 0.0451(11) Uani 1.00 1 d . . .
C(30) C 0.1323(2) 0.0820(3) 0.7852(2) 0.0400(10) Uani 1.00 1 d . . .
C(31) C 0.2365(2) 0.1488(3) 0.8016(2) 0.0424(10) Uani 1.00 1 d . . .
C(32) C 0.2839(2) 0.1580(3) 0.7669(2) 0.0388(9) Uani 1.00 1 d . . .
C(33) C 0.3432(2) 0.1951(3) 0.7973(2) 0.0406(9) Uani 1.00 1 d . . .
C(34) C 0.3897(2) 0.2000(3) 0.7686(2) 0.0407(9) Uani 1.00 1 d . . .
C(35) C 0.3778(2) 0.1658(3) 0.7092(2) 0.0415(10) Uani 1.00 1 d . . .
C(36) C 0.3183(2) 0.1316(3) 0.6783(2) 0.0448(10) Uani 1.00 1 d . . .
C(37) C 0.2711(2) 0.1279(3) 0.7066(2) 0.0418(10) Uani 1.00 1 d . . .
C(38) C 0.4310(2) 0.1589(3) 0.6807(2) 0.0440(10) Uani 1.00 1 d . . .
C(39) C 0.4242(2) -0.0000(4) 0.6024(2) 0.0547(12) Uani 1.00 1 d . . .
C(40) C 0.4166(3) 0.0985(5) 0.5548(2) 0.074(2) Uani 1.00 1 d . . .
C(41) C 0.4458(2) -0.0624(3) 0.7055(2) 0.0434(10) Uani 1.00 1 d . . .
C(42) C 0.5121(2) -0.1098(3) 0.7322(2) 0.0450(10) Uani 1.00 1 d . . .
C(43) C 0.5372(2) -0.1722(4) 0.6845(2) 0.069(2) Uani 1.00 1 d . . .
C(44) C 0.5092(2) -0.2012(4) 0.7804(2) 0.063(1) Uani 1.00 1 d . . .
C(45) C 0.5566(2) -0.0088(3) 0.7596(2) 0.0455(10) Uani 1.00 1 d . . .
C(46) C 0.5863(2) 0.1285(4) 0.8388(2) 0.0533(12) Uani 1.00 1 d . . .
C(47) C 0.5717(2) 0.1794(3) 0.8930(2) 0.0449(10) Uani 1.00 1 d . . .
C(48) C 0.5137(2) 0.1688(4) 0.9025(2) 0.0523(11) Uani 1.00 1 d . . .
C(49) C 0.5000(2) 0.2256(4) 0.9505(2) 0.0533(12) Uani 1.00 1 d . . .
C(50) C 0.5461(2) 0.2893(3) 0.9914(2) 0.0457(10) Uani 1.00 1 d . . .
C(51) C 0.6052(2) 0.2946(4) 0.9839(2) 0.0517(11) Uani 1.00 1 d . . .
C(52) C 0.6176(2) 0.2420(4) 0.9346(2) 0.0496(11) Uani 1.00 1 d . . .
C(53) C 0.5341(2) 0.3527(4) 1.0439(2) 0.0513(12) Uani 1.00 1 d . . .
C(54) C 0.4587(2) 0.4209(5) 1.0891(2) 0.073(2) Uani 1.00 1 d . . .
C(55) C 0.0104(2) 0.0062(6) 0.5720(2) 0.088(2) Uani 1.00 1 d . . .
C(56) C -0.0953(2) -0.0088(4) 0.7369(2) 0.067(2) Uani 1.00 1 d . . .
C(57) C -0.0363(2) 0.0123(3) 0.7174(2) 0.0496(11) Uani 1.00 1 d . . .
H(1) H 0.2759 0.4336 1.0055 0.063 Uiso 1.00 1 c R . .
H(2) H 0.2836 0.3483 1.0998 0.076 Uiso 1.00 1 c R . .
H(3) H 0.3256 0.1575 1.1225 0.077 Uiso 1.00 1 c R . .
H(4) H 0.3509 0.0401 1.0483 0.072 Uiso 1.00 1 c R . .
H(5) H 0.2553 0.4780 0.9082 0.058 Uiso 1.00 1 c R . .
H(6) H 0.3263 0.4986 0.9339 0.058 Uiso 1.00 1 c R . .
H(7) H 0.3309 0.4432 0.8345 0.056 Uiso 1.00 1 c R . .
H(8) H 0.3048 0.5717 0.8396 0.056 Uiso 1.00 1 c R . .
H(9) H 0.2535 0.5341 0.7295 0.051 Uiso 1.00 1 c R . .
H(10) H 0.2748 0.4000 0.7356 0.051 Uiso 1.00 1 c R . .
H(11) H 0.1527 0.4836 0.6980 0.054 Uiso 1.00 1 c R . .
H(12) H 0.1665 0.3524 0.7218 0.054 Uiso 1.00 1 c R . .
H(13) H 0.1091 0.2851 0.6294 0.055 Uiso 1.00 1 c R . .
H(14) H 0.1002 0.4118 0.5995 0.055 Uiso 1.00 1 c R . .
H(15) H 0.1647 0.3353 0.5400 0.057 Uiso 1.00 1 c R . .
H(16) H 0.0973 0.2848 0.5225 0.057 Uiso 1.00 1 c R . .
H(17) H 0.1611 0.2360 0.4587 0.059 Uiso 1.00 1 c R . .
H(18) H 0.1936 0.1182 0.3885 0.068 Uiso 1.00 1 c R . .
H(19) H 0.2243 -0.0798 0.4101 0.071 Uiso 1.00 1 c R . .
H(20) H 0.2226 -0.1659 0.5020 0.066 Uiso 1.00 1 c R . .
H(21) H 0.1660 -0.2262 0.5716 0.072 Uiso 1.00 1 c R . .
H(22) H 0.2374 -0.2098 0.5957 0.072 Uiso 1.00 1 c R . .
H(23) H 0.1852 -0.2917 0.6665 0.066 Uiso 1.00 1 c R . .
H(24) H 0.1674 -0.1573 0.6722 0.066 Uiso 1.00 1 c R . .
H(25) H 0.2279 -0.1107 0.7657 0.058 Uiso 1.00 1 c R . .
H(26) H 0.2417 -0.2477 0.7765 0.058 Uiso 1.00 1 c R . .
H(27) H 0.3371 -0.0854 0.7790 0.056 Uiso 1.00 1 c R . .
H(28) H 0.3452 -0.2163 0.8042 0.056 Uiso 1.00 1 c R . .
H(29) H 0.4019 -0.1352 0.9015 0.062 Uiso 1.00 1 c R . .
H(30) H 0.3927 -0.0070 0.8731 0.062 Uiso 1.00 1 c R . .
H(31) H 0.4057 -0.0108 0.9797 0.064 Uiso 1.00 1 c R . .
H(32) H 0.3383 -0.0614 0.9622 0.064 Uiso 1.00 1 c R . .
H(33) H 0.1063 0.0587 0.6662 0.055 Uiso 1.00 1 c R . .
H(34) H -0.0766 -0.0168 0.6293 0.066 Uiso 1.00 1 c R . .
H(35) H 0.0219 0.0462 0.7997 0.058 Uiso 1.00 1 c R . .
H(36) H 0.2337 0.2240 0.8206 0.050 Uiso 1.00 1 c R . .
H(37) H 0.2486 0.0872 0.8311 0.049 Uiso 1.00 1 c R . .
H(38) H 0.3516 0.2189 0.8380 0.048 Uiso 1.00 1 c R . .
H(39) H 0.4304 0.2252 0.7898 0.047 Uiso 1.00 1 c R . .
H(40) H 0.3100 0.1100 0.6373 0.053 Uiso 1.00 1 c R . .
H(41) H 0.2299 0.1059 0.6850 0.048 Uiso 1.00 1 c R . .
H(42) H 0.4684 0.1821 0.7094 0.052 Uiso 1.00 1 c R . .
H(43) H 0.4230 0.2123 0.6474 0.052 Uiso 1.00 1 c R . .
H(44) H 0.4308 -0.0332 0.7373 0.052 Uiso 1.00 1 c R . .
H(45) H 0.4210 -0.1289 0.6867 0.052 Uiso 1.00 1 c R . .
H(46) H 0.5279 -0.2563 0.6828 0.086 Uiso 1.00 1 c R . .
H(47) H 0.5809 -0.1612 0.6942 0.086 Uiso 1.00 1 c R . .
H(48) H 0.5181 -0.1364 0.6467 0.086 Uiso 1.00 1 c R . .
H(49) H 0.5152 -0.1607 0.8177 0.078 Uiso 1.00 1 c R . .
H(50) H 0.5407 -0.2606 0.7840 0.077 Uiso 1.00 1 c R . .
H(51) H 0.4696 -0.2392 0.7697 0.078 Uiso 1.00 1 c R . .
H(52) H 0.5551 0.0516 0.7301 0.054 Uiso 1.00 1 c R . .
H(53) H 0.5977 -0.0404 0.7729 0.055 Uiso 1.00 1 c R . .
H(54) H 0.6253 0.0883 0.8510 0.063 Uiso 1.00 1 c R . .
H(55) H 0.5886 0.1928 0.8123 0.063 Uiso 1.00 1 c R . .
H(56) H 0.4831 0.1207 0.8757 0.061 Uiso 1.00 1 c R . .
H(57) H 0.4593 0.2222 0.9553 0.063 Uiso 1.00 1 c R . .
H(58) H 0.6375 0.3342 1.0132 0.060 Uiso 1.00 1 c R . .
H(59) H 0.6577 0.2488 0.9284 0.058 Uiso 1.00 1 c R . .
H(60) H 0.4566 0.3620 1.1183 0.090 Uiso 1.00 1 c R . .
H(61) H 0.4196 0.4602 1.0752 0.090 Uiso 1.00 1 c R . .
H(62) H 0.4898 0.4790 1.1065 0.090 Uiso 1.00 1 c R . .
H(63) H 0.0006 0.0825 0.5528 0.104 Uiso 1.00 1 c R . .
H(64) H -0.0215 -0.0503 0.5544 0.104 Uiso 1.00 1 c R . .
H(65) H 0.0489 -0.0219 0.5674 0.104 Uiso 1.00 1 c R . .
H(66) H -0.1177 0.0648 0.7354 0.085 Uiso 1.00 1 c R . .
H(67) H -0.0843 -0.0394 0.7767 0.085 Uiso 1.00 1 c R . .
H(68) H -0.1206 -0.0663 0.7108 0.085 Uiso 1.00 1 c R . .

loop_
_atom_site_aniso_label
_atom_site_aniso_U_11
_atom_site_aniso_U_22
_atom_site_aniso_U_33
_atom_site_aniso_U_12
_atom_site_aniso_U_13
_atom_site_aniso_U_23
F(1) 0.100(2) 0.108(3) 0.080(2) 0.021(2) 0.005(2) 0.031(2)
F(2) 0.105(2) 0.078(2) 0.068(2) -0.011(2) 0.040(2) 0.009(1)
F(3) 0.199(4) 0.108(3) 0.043(2) -0.011(3) 0.023(2) -0.008(2)
O(1) 0.057(2) 0.0399(13) 0.0364(13) 0.0002(12) 0.0101(12) -0.0009(10)
O(2) 0.045(2) 0.055(2) 0.0401(13) -0.0047(12) 0.0125(12) -0.0025(11)
O(3) 0.045(1) 0.053(2) 0.0411(13) 0.0037(12) 0.0145(12) -0.0004(12)
O(4) 0.053(2) 0.046(1) 0.0395(13) 0.0077(12) 0.0120(12) 0.0027(11)
O(5) 0.065(2) 0.044(2) 0.0387(13) 0.0092(13) 0.0134(13) -0.0014(11)
O(6) 0.060(2) 0.055(2) 0.047(2) 0.0049(13) 0.019(1) 0.0004(12)
O(7) 0.055(2) 0.048(2) 0.044(1) -0.0035(12) 0.0157(13) 0.0012(12)
O(8) 0.067(2) 0.043(1) 0.0383(13) 0.0028(13) 0.0144(13) 0.0034(11)
O(12) 0.052(2) 0.103(3) 0.045(2) -0.000(2) 0.010(1) -0.008(2)
O(20) 0.046(2) 0.049(2) 0.049(1) -0.0093(12) 0.0139(12) -0.0042(12)
O(23) 0.107(3) 0.058(2) 0.055(2) -0.013(2) 0.010(2) -0.019(2)
O(24) 0.073(2) 0.082(2) 0.071(2) -0.009(2) 0.010(2) -0.028(2)
O(30) 0.0392(13) 0.047(1) 0.0417(13) -0.0025(11) 0.0098(11) 0.0050(11)
O(80) 0.058(2) 0.078(2) 0.041(2) -0.003(2) 0.0175(13) 0.000(1)
N(1) 0.053(2) 0.039(2) 0.040(2) -0.000(1) 0.015(1) -0.0027(13)
C(1) 0.048(2) 0.051(2) 0.034(2) -0.010(2) 0.010(2) -0.003(2)
C(2) 0.055(2) 0.058(3) 0.044(2) -0.006(2) 0.012(2) -0.006(2)
C(3) 0.072(3) 0.077(3) 0.042(2) -0.014(3) 0.020(2) -0.013(2)
C(4) 0.089(3) 0.064(3) 0.040(2) -0.016(3) 0.016(2) 0.002(2)
C(5) 0.086(3) 0.055(3) 0.039(2) -0.009(2) 0.012(2) 0.003(2)
C(6) 0.054(2) 0.051(2) 0.035(2) -0.007(2) 0.009(2) -0.002(2)
C(7) 0.062(3) 0.036(2) 0.046(2) -0.003(2) 0.011(2) -0.004(2)
C(8) 0.050(2) 0.039(2) 0.051(2) -0.005(2) 0.010(2) -0.000(2)
C(9) 0.047(2) 0.036(2) 0.044(2) 0.002(2) 0.015(2) 0.003(2)
C(10) 0.047(2) 0.050(2) 0.037(2) 0.011(2) 0.016(2) 0.004(2)
C(11) 0.042(2) 0.051(2) 0.044(2) 0.006(2) 0.005(2) 0.002(2)
C(12) 0.051(2) 0.042(2) 0.050(2) 0.004(2) 0.007(2) 0.005(2)
C(13) 0.037(2) 0.051(2) 0.041(2) -0.004(2) 0.012(2) -0.001(2)
C(14) 0.050(2) 0.056(2) 0.042(2) -0.010(2) 0.011(2) 0.001(2)
C(15) 0.053(2) 0.076(3) 0.040(2) -0.012(2) 0.014(2) 0.001(2)
C(16) 0.054(3) 0.079(3) 0.046(2) 0.001(2) 0.016(2) -0.014(2)
C(17) 0.050(2) 0.064(3) 0.051(2) 0.008(2) 0.015(2) -0.010(2)
C(18) 0.045(2) 0.051(2) 0.038(2) 0.003(2) 0.010(2) 0.001(2)
C(19) 0.086(3) 0.042(2) 0.051(2) 0.009(2) 0.011(2) -0.003(2)
C(20) 0.069(3) 0.043(2) 0.052(2) -0.003(2) 0.006(2) 0.001(2)
C(21) 0.060(2) 0.041(2) 0.045(2) 0.001(2) 0.024(2) -0.001(2)
C(22) 0.056(2) 0.039(2) 0.045(2) 0.004(2) 0.016(2) 0.003(2)
C(23) 0.061(3) 0.044(2) 0.049(2) 0.011(2) 0.010(2) 0.008(2)
C(24) 0.068(3) 0.046(2) 0.046(2) 0.007(2) 0.006(2) 0.007(2)
C(25) 0.039(2) 0.033(2) 0.042(2) 0.002(1) 0.014(2) 0.000(1)
C(26) 0.039(2) 0.048(2) 0.049(2) -0.002(2) 0.016(2) 0.003(2)
C(27) 0.048(2) 0.069(3) 0.047(2) -0.009(2) 0.013(2) -0.002(2)
C(28) 0.039(2) 0.061(3) 0.065(3) -0.007(2) 0.010(2) 0.000(2)
C(29) 0.053(2) 0.036(2) 0.055(2) 0.004(2) 0.030(2) 0.004(2)
C(30) 0.048(2) 0.031(2) 0.044(2) 0.004(2) 0.017(2) -0.000(2)
C(31) 0.042(2) 0.042(2) 0.039(2) -0.002(2) 0.006(2) 0.001(2)
C(32) 0.041(2) 0.031(2) 0.042(2) 0.003(1) 0.006(2) 0.004(1)
C(33) 0.048(2) 0.037(2) 0.035(2) 0.004(2) 0.007(2) -0.001(1)
C(34) 0.038(2) 0.038(2) 0.042(2) 0.002(2) 0.003(2) -0.001(2)
C(35) 0.046(2) 0.033(2) 0.046(2) 0.000(2) 0.013(2) -0.001(2)
C(36) 0.050(2) 0.044(2) 0.038(2) -0.001(2) 0.009(2) -0.007(2)
C(37) 0.037(2) 0.040(2) 0.044(2) -0.001(2) 0.003(2) -0.001(2)
C(38) 0.050(2) 0.032(2) 0.048(2) -0.005(2) 0.011(2) -0.006(2)
C(39) 0.065(3) 0.051(2) 0.045(2) -0.006(2) 0.010(2) -0.004(2)
C(40) 0.099(4) 0.071(3) 0.050(3) -0.001(3) 0.019(3) 0.000(2)
C(41) 0.050(2) 0.037(2) 0.044(2) -0.005(2) 0.014(2) -0.001(2)
C(42) 0.052(2) 0.037(2) 0.049(2) 0.003(2) 0.019(2) -0.001(2)
C(43) 0.076(3) 0.053(3) 0.084(3) 0.008(2) 0.035(3) -0.007(2)
C(44) 0.076(3) 0.040(2) 0.077(3) 0.002(2) 0.027(3) 0.010(2)
C(45) 0.038(2) 0.047(2) 0.052(2) 0.002(2) 0.012(2) 0.002(2)
C(46) 0.049(2) 0.059(3) 0.050(2) -0.017(2) 0.010(2) 0.001(2)
C(47) 0.050(2) 0.041(2) 0.040(2) -0.005(2) 0.006(2) 0.006(2)
C(48) 0.045(2) 0.066(3) 0.040(2) -0.013(2) 0.003(2) 0.000(2)
C(49) 0.045(2) 0.067(3) 0.046(2) -0.008(2) 0.009(2) 0.004(2)
C(50) 0.047(2) 0.045(2) 0.042(2) -0.003(2) 0.007(2) 0.002(2)
C(51) 0.049(2) 0.047(2) 0.054(2) -0.009(2) 0.005(2) -0.004(2)
C(52) 0.045(2) 0.047(2) 0.054(2) -0.006(2) 0.009(2) 0.003(2)
C(53) 0.056(3) 0.047(2) 0.047(2) -0.001(2) 0.007(2) 0.006(2)
C(54) 0.074(3) 0.096(4) 0.054(3) 0.005(3) 0.025(2) -0.003(3)
C(55) 0.068(3) 0.142(5) 0.050(3) -0.019(3) 0.013(2) -0.004(3)
C(56) 0.052(3) 0.063(3) 0.098(4) -0.000(2) 0.042(3) 0.003(3)
C(57) 0.044(2) 0.038(2) 0.070(3) -0.004(2) 0.022(2) -0.003(2)

loop_
_atom_type_symbol
_atom_type_description
_atom_type_scat_dispersion_real
_atom_type_scat_dispersion_imag
_atom_type_scat_source
C C 0.003 0.002
;
International Tables for Crystallography
(1992, Vol. C, Tables 4.2.6.8 and 6.1.1.4)
;
H H 0.000 0.000
;
International Tables for Crystallography
(1992, Vol. C, Table 6.1.1.4)
;
F F 0.017 0.010
;
International Tables for Crystallography
(1992, Vol. C, Tables 4.2.6.8 and 6.1.1.4)
;
N N 0.006 0.003
;
International Tables for Crystallography
(1992, Vol. C, Tables 4.2.6.8 and 6.1.1.4)
;
O O 0.011 0.006
;
International Tables for Crystallography
(1992, Vol. C, Tables 4.2.6.8 and 6.1.1.4)
;

loop_
_geom_angle_atom_site_label_1
_geom_angle_atom_site_label_2
_geom_angle_atom_site_label_3
_geom_angle
_geom_angle_publ_flag
_geom_angle_site_symmetry_1
_geom_angle_site_symmetry_2
_geom_angle_site_symmetry_3
F(1) C(40) F(2) 107.2(4) ? . . .
F(1) C(40) F(3) 106.9(4) ? . . .
F(1) C(40) C(39) 113.2(5) ? . . .
F(2) C(40) F(3) 106.1(5) ? . . .
F(2) C(40) C(39) 112.5(4) ? . . .
F(3) C(40) C(39) 110.5(4) ? . . .
O(1) C(1) C(2) 125.0(3) ? . . .
O(1) C(1) C(6) 115.9(3) ? . . .
C(7) O(1) C(1) 116.0(3) ? . . .
O(1) C(7) C(8) 109.1(3) ? . . .
O(2) C(8) C(7) 109.7(3) ? . . .
C(9) O(2) C(8) 113.4(3) ? . . .
O(2) C(9) C(10) 106.5(3) ? . . .
O(3) C(10) C(9) 109.0(3) ? . . .
C(11) O(3) C(10) 110.8(3) ? . . .
O(3) C(11) C(12) 109.1(3) ? . . .
O(4) C(12) C(11) 108.0(3) ? . . .
C(13) O(4) C(12) 116.4(3) ? . . .
O(4) C(13) C(14) 124.5(3) ? . . .
O(4) C(13) C(18) 115.6(3) ? . . .
O(5) C(18) C(13) 115.9(3) ? . . .
O(5) C(18) C(17) 124.4(3) ? . . .
C(19) O(5) C(18) 116.3(3) ? . . .
O(5) C(19) C(20) 107.9(3) ? . . .
O(6) C(20) C(19) 109.5(4) ? . . .
C(21) O(6) C(20) 112.9(3) ? . . .
O(6) C(21) C(22) 107.7(3) ? . . .
O(7) C(22) C(21) 107.7(3) ? . . .
C(23) O(7) C(22) 112.8(3) ? . . .
O(7) C(23) C(24) 109.9(4) ? . . .
O(8) C(6) C(1) 116.0(3) ? . . .
C(24) O(8) C(6) 116.9(3) ? . . .
O(8) C(6) C(5) 124.3(4) ? . . .
O(8) C(24) C(23) 108.7(3) ? . . .
O(12) C(53) O(24) 122.8(4) ? . . .
O(12) C(53) C(50) 112.5(3) ? . . .
C(54) O(12) C(53) 115.5(3) ? . . .
O(20) C(45) C(42) 111.2(3) ? . . .
C(46) O(20) C(45) 111.0(3) ? . . .
O(20) C(46) C(47) 111.3(4) ? . . .
O(23) C(39) N(1) 124.7(4) ? . . .
O(23) C(39) C(40) 117.2(4) ? . . .
O(24) C(53) C(50) 124.7(4) ? . . .
C(31) O(30) C(30) 116.5(3) ? . . .
O(30) C(30) O(80) 123.1(3) ? . . .
O(30) C(30) C(25) 112.0(3) ? . . .
O(30) C(31) C(32) 108.5(3) ? . . .
O(80) C(30) C(25) 124.9(4) ? . . .
C(39) N(1) C(38) 124.8(3) ? . . .
C(41) N(1) C(38) 116.1(3) ? . . .
N(1) C(38) C(35) 111.0(3) ? . . .
N(1) C(39) C(40) 118.0(4) ? . . .
C(41) N(1) C(39) 117.2(3) ? . . .
N(1) C(41) C(42) 116.3(3) ? . . .
C(6) C(1) C(2) 119.1(3) ? . . .
C(1) C(2) C(3) 120.9(4) ? . . .
C(1) C(6) C(5) 119.6(4) ? . . .
C(2) C(3) C(4) 120.0(4) ? . . .
C(3) C(4) C(5) 120.2(4) ? . . .
C(4) C(5) C(6) 120.2(4) ? . . .
C(18) C(13) C(14) 120.0(4) ? . . .
C(13) C(14) C(15) 119.4(4) ? . . .
C(13) C(18) C(17) 119.7(4) ? . . .
C(14) C(15) C(16) 120.6(4) ? . . .
C(15) C(16) C(17) 120.5(4) ? . . .
C(16) C(17) C(18) 119.7(4) ? . . .
C(30) C(25) C(26) 122.2(4) ? . . .
C(29) C(25) C(26) 119.5(3) ? . . .
C(25) C(26) C(27) 120.6(4) ? . . .
C(30) C(25) C(29) 118.4(3) ? . . .
C(25) C(29) C(57) 120.4(4) ? . . .
C(26) C(27) C(28) 118.9(4) ? . . .
C(26) C(27) C(55) 120.9(4) ? . . .
C(27) C(28) C(57) 121.9(3) ? . . .
C(55) C(27) C(28) 120.2(4) ? . . .
C(28) C(57) C(29) 118.8(4) ? . . .
C(28) C(57) C(56) 119.8(3) ? . . .
C(29) C(57) C(56) 121.4(4) ? . . .
C(31) C(32) C(33) 117.7(3) ? . . .
C(31) C(32) C(37) 123.0(3) ? . . .
C(37) C(32) C(33) 119.2(4) ? . . .
C(32) C(33) C(34) 120.5(3) ? . . .
C(32) C(37) C(36) 119.8(3) ? . . .
C(33) C(34) C(35) 120.6(3) ? . . .
C(34) C(35) C(36) 119.0(4) ? . . .
C(34) C(35) C(38) 119.5(3) ? . . .
C(38) C(35) C(36) 121.4(3) ? . . .
C(35) C(36) C(37) 120.8(3) ? . . .
C(41) C(42) C(44) 107.0(3) ? . . .
C(41) C(42) C(45) 111.7(3) ? . . .
C(41) C(42) C(43) 111.4(3) ? . . .
C(44) C(42) C(43) 109.4(3) ? . . .
C(45) C(42) C(43) 107.8(4) ? . . .
C(45) C(42) C(44) 109.6(3) ? . . .
C(46) C(47) C(48) 122.4(3) ? . . .
C(46) C(47) C(52) 119.0(4) ? . . .
C(47) C(48) C(49) 121.1(3) ? . . .
C(52) C(47) C(48) 118.6(4) ? . . .
C(47) C(52) C(51) 120.7(4) ? . . .
C(48) C(49) C(50) 119.8(4) ? . . .
C(49) C(50) C(51) 119.3(4) ? . . .
C(49) C(50) C(53) 122.2(4) ? . . .
C(53) C(50) C(51) 118.5(3) ? . . .
C(50) C(51) C(52) 120.4(3) ? . . .
O(1) C(7) H(5) 109.2285 ? . . .
O(1) C(7) H(6) 109.8024 ? . . .
O(2) C(8) H(7) 109.4778 ? . . .
O(2) C(8) H(8) 109.8873 ? . . .
O(2) C(9) H(9) 110.2702 ? . . .
O(2) C(9) H(10) 110.5686 ? . . .
O(3) C(10) H(11) 110.0174 ? . . .
O(3) C(10) H(12) 109.2065 ? . . .
O(3) C(11) H(13) 109.7318 ? . . .
O(3) C(11) H(14) 109.9354 ? . . .
O(4) C(12) H(15) 110.0854 ? . . .
O(4) C(12) H(16) 109.6262 ? . . .
O(5) C(19) H(21) 110.1628 ? . . .
O(5) C(19) H(22) 109.8043 ? . . .
O(6) C(20) H(23) 109.8591 ? . . .
O(6) C(20) H(24) 109.6148 ? . . .
O(6) C(21) H(25) 110.1760 ? . . .
O(6) C(21) H(26) 110.1831 ? . . .
O(7) C(22) H(27) 109.9675 ? . . .
O(7) C(22) H(28) 110.1729 ? . . .
O(7) C(23) H(29) 109.9067 ? . . .
O(7) C(23) H(30) 109.2648 ? . . .
O(8) C(24) H(31) 109.4159 ? . . .
O(8) C(24) H(32) 109.7932 ? . . .
O(12) C(54) H(60) 109.3671 ? . . .
O(12) C(54) H(61) 109.2456 ? . . .
O(12) C(54) H(62) 109.7814 ? . . .
O(20) C(45) H(52) 108.4852 ? . . .
O(20) C(45) H(53) 109.3891 ? . . .
O(20) C(46) H(54) 109.0634 ? . . .
O(20) C(46) H(55) 109.0553 ? . . .
O(30) C(31) H(36) 110.2087 ? . . .
O(30) C(31) H(37) 109.4494 ? . . .
N(1) C(38) H(43) 108.8482 ? . . .
N(1) C(38) H(42) 108.8761 ? . . .
N(1) C(41) H(44) 108.4325 ? . . .
N(1) C(41) H(45) 107.1071 ? . . .
C(1) C(2) H(1) 119.2458 ? . . .
H(1) C(2) C(3) 119.8623 ? . . .
C(2) C(3) H(2) 120.2560 ? . . .
H(2) C(3) C(4) 119.7682 ? . . .
C(3) C(4) H(3) 119.6188 ? . . .
C(4) C(5) H(4) 119.8004 ? . . .
H(3) C(4) C(5) 120.2090 ? . . .
H(4) C(5) C(6) 120.0242 ? . . .
H(5) C(7) C(8) 107.9769 ? . . .
H(6) C(7) C(8) 111.2034 ? . . .
C(7) C(8) H(7) 108.0292 ? . . .
C(7) C(8) H(8) 110.2614 ? . . .
H(6) C(7) H(5) 109.4545 ? . . .
H(8) C(8) H(7) 109.4579 ? . . .
H(9) C(9) C(10) 109.6328 ? . . .
H(10) C(9) C(10) 110.3604 ? . . .
C(9) C(10) H(11) 110.3799 ? . . .
C(9) C(10) H(12) 108.7863 ? . . .
H(10) C(9) H(9) 109.4687 ? . . .
H(12) C(10) H(11) 109.4573 ? . . .
H(13) C(11) C(12) 108.6817 ? . . .
H(14) C(11) C(12) 109.8825 ? . . .
C(11) C(12) H(15) 108.5009 ? . . .
C(11) C(12) H(16) 111.1937 ? . . .
H(14) C(11) H(13) 109.4630 ? . . .
H(16) C(12) H(15) 109.4536 ? . . .
C(13) C(14) H(17) 119.5053 ? . . .
H(17) C(14) C(15) 121.0809 ? . . .
C(14) C(15) H(18) 119.4976 ? . . .
H(18) C(15) C(16) 119.8702 ? . . .
C(15) C(16) H(19) 120.1316 ? . . .
C(16) C(17) H(20) 120.9879 ? . . .
H(19) C(16) C(17) 119.3292 ? . . .
H(20) C(17) C(18) 119.2694 ? . . .
H(21) C(19) C(20) 111.4941 ? . . .
H(22) C(19) C(20) 107.9963 ? . . .
C(19) C(20) H(23) 110.4097 ? . . .
C(19) C(20) H(24) 108.0092 ? . . .
H(22) C(19) H(21) 109.4601 ? . . .
H(24) C(20) H(23) 109.4592 ? . . .
H(25) C(21) C(22) 109.7735 ? . . .
H(26) C(21) C(22) 109.5712 ? . . .
C(21) C(22) H(27) 109.3249 ? . . .
C(21) C(22) H(28) 110.1888 ? . . .
H(26) C(21) H(25) 109.4580 ? . . .
H(28) C(22) H(27) 109.4634 ? . . .
H(29) C(23) C(24) 110.3026 ? . . .
H(30) C(23) C(24) 108.0149 ? . . .
C(23) C(24) H(31) 111.4456 ? . . .
C(23) C(24) H(32) 108.0366 ? . . .
H(30) C(23) H(29) 109.4525 ? . . .
H(32) C(24) H(31) 109.4526 ? . . .
C(25) C(26) H(33) 119.6891 ? . . .
C(25) C(29) H(35) 119.3635 ? . . .
H(33) C(26) C(27) 119.7401 ? . . .
C(27) C(28) H(34) 119.3893 ? . . .
C(27) C(55) H(63) 109.2436 ? . . .
C(27) C(55) H(65) 110.1657 ? . . .
C(27) C(55) H(64) 109.0047 ? . . .
H(34) C(28) C(57) 118.7489 ? . . .
H(35) C(29) C(57) 120.2734 ? . . .
H(36) C(31) C(32) 109.7435 ? . . .
H(37) C(31) C(32) 109.4577 ? . . .
H(37) C(31) H(36) 109.4539 ? . . .
C(32) C(33) H(38) 119.3200 ? . . .
C(32) C(37) H(41) 119.6904 ? . . .
H(38) C(33) C(34) 120.1229 ? . . .
C(33) C(34) H(39) 120.1640 ? . . .
H(39) C(34) C(35) 119.2643 ? . . .
C(35) C(36) H(40) 118.8867 ? . . .
C(35) C(38) H(43) 109.4559 ? . . .
C(35) C(38) H(42) 109.1512 ? . . .
H(40) C(36) C(37) 120.3154 ? . . .
C(36) C(37) H(41) 120.5028 ? . . .
H(43) C(38) H(42) 109.4625 ? . . .
H(44) C(41) C(42) 108.0905 ? . . .
H(45) C(41) C(42) 107.3094 ? . . .
H(45) C(41) H(44) 109.4506 ? . . .
C(42) C(43) H(46) 110.4275 ? . . .
C(42) C(43) H(48) 108.7652 ? . . .
C(42) C(43) H(47) 109.2128 ? . . .
C(42) C(44) H(49) 109.5283 ? . . .
C(42) C(44) H(50) 109.9042 ? . . .
C(42) C(44) H(51) 108.9721 ? . . .
C(42) C(45) H(52) 109.0072 ? . . .
C(42) C(45) H(53) 109.2561 ? . . .
H(48) C(43) H(46) 109.4662 ? . . .
H(47) C(43) H(46) 109.4717 ? . . .
H(48) C(43) H(47) 109.4794 ? . . .
H(50) C(44) H(49) 109.4691 ? . . .
H(51) C(44) H(49) 109.4801 ? . . .
H(51) C(44) H(50) 109.4722 ? . . .
H(53) C(45) H(52) 109.4535 ? . . .
H(54) C(46) C(47) 108.7471 ? . . .
H(55) C(46) C(47) 109.1455 ? . . .
H(55) C(46) H(54) 109.4584 ? . . .
C(47) C(48) H(56) 118.7999 ? . . .
C(47) C(52) H(59) 118.7909 ? . . .
C(48) C(49) H(57) 120.6754 ? . . .
H(56) C(48) C(49) 120.0973 ? . . .
H(57) C(49) C(50) 119.5595 ? . . .
C(50) C(51) H(58) 119.5900 ? . . .
H(58) C(51) C(52) 120.0176 ? . . .
C(51) C(52) H(59) 120.5382 ? . . .
H(61) C(54) H(60) 109.4802 ? . . .
H(62) C(54) H(60) 109.4817 ? . . .
H(62) C(54) H(61) 109.4709 ? . . .
H(65) C(55) H(63) 109.4671 ? . . .
H(64) C(55) H(63) 109.4703 ? . . .
H(65) C(55) H(64) 109.4736 ? . . .
H(66) C(56) C(57) 110.3368 ? . . .
H(67) C(56) C(57) 109.2161 ? . . .
H(68) C(56) C(57) 108.8500 ? . . .
H(67) C(56) H(66) 109.4740 ? . . .
H(68) C(56) H(66) 109.4776 ? . . .
H(68) C(56) H(67) 109.4690 ? . . .

loop_
_geom_bond_atom_site_label_1
_geom_bond_atom_site_label_2
_geom_bond_distance
_geom_bond_publ_flag
_geom_bond_site_symmetry_1
_geom_bond_site_symmetry_2
F(1) C(40) 1.320(7) ? . .
F(2) C(40) 1.351(7) ? . .
F(3) C(40) 1.318(6) ? . .
O(1) C(1) 1.373(4) ? . .
O(1) C(7) 1.426(4) ? . .
O(2) C(8) 1.412(4) ? . .
O(2) C(9) 1.421(4) ? . .
O(3) C(10) 1.404(4) ? . .
O(3) C(11) 1.419(4) ? . .
O(4) C(12) 1.432(4) ? . .
O(4) C(13) 1.377(5) ? . .
O(5) C(18) 1.373(5) ? . .
O(5) C(19) 1.431(5) ? . .
O(6) C(20) 1.408(5) ? . .
O(6) C(21) 1.415(5) ? . .
O(7) C(22) 1.418(5) ? . .
O(7) C(23) 1.410(4) ? . .
O(8) C(6) 1.375(5) ? . .
O(8) C(24) 1.430(5) ? . .
O(12) C(53) 1.327(5) ? . .
O(12) C(54) 1.442(6) ? . .
O(20) C(45) 1.422(5) ? . .
O(20) C(46) 1.413(5) ? . .
O(23) C(39) 1.213(5) ? . .
O(24) C(53) 1.203(5) ? . .
O(30) C(30) 1.341(5) ? . .
O(30) C(31) 1.446(4) ? . .
O(80) C(30) 1.207(5) ? . .
N(1) C(38) 1.481(5) ? . .
N(1) C(39) 1.343(5) ? . .
N(1) C(41) 1.479(5) ? . .
C(1) C(2) 1.379(6) ? . .
C(1) C(6) 1.410(5) ? . .
C(2) C(3) 1.396(6) ? . .
C(3) C(4) 1.366(7) ? . .
C(4) C(5) 1.398(7) ? . .
C(5) C(6) 1.387(5) ? . .
C(7) C(8) 1.501(6) ? . .
C(9) C(10) 1.498(5) ? . .
C(11) C(12) 1.502(6) ? . .
C(13) O(4) 1.377(5) ? . .
C(13) C(14) 1.380(5) ? . .
C(13) C(18) 1.401(5) ? . .
C(14) C(13) 1.380(5) ? . .
C(14) C(15) 1.396(6) ? . .
C(15) C(16) 1.355(7) ? . .
C(16) C(17) 1.392(6) ? . .
C(17) C(18) 1.379(6) ? . .
C(18) C(13) 1.401(5) ? . .
C(19) C(20) 1.499(6) ? . .
C(21) C(22) 1.498(5) ? . .
C(23) C(24) 1.493(6) ? . .
C(25) C(26) 1.389(5) ? . .
C(25) C(29) 1.405(6) ? . .
C(25) C(30) 1.472(4) ? . .
C(26) C(27) 1.379(5) ? . .
C(27) C(28) 1.384(7) ? . .
C(27) C(55) 1.515(6) ? . .
C(28) C(57) 1.387(6) ? . .
C(29) C(57) 1.376(5) ? . .
C(31) C(32) 1.504(6) ? . .
C(32) C(33) 1.381(5) ? . .
C(32) C(37) 1.389(5) ? . .
C(33) C(34) 1.382(6) ? . .
C(34) C(35) 1.385(5) ? . .
C(35) C(36) 1.377(5) ? . .
C(35) C(38) 1.513(6) ? . .
C(36) C(37) 1.391(6) ? . .
C(39) O(23) 1.213(5) ? . .
C(39) N(1) 1.343(5) ? . .
C(39) C(40) 1.527(6) ? . .
C(40) C(39) 1.527(6) ? . .
C(41) C(42) 1.533(5) ? . .
C(42) C(43) 1.537(7) ? . .
C(42) C(44) 1.523(6) ? . .
C(42) C(45) 1.513(5) ? . .
C(46) C(47) 1.495(6) ? . .
C(47) C(48) 1.380(6) ? . .
C(47) C(52) 1.384(5) ? . .
C(48) C(49) 1.385(6) ? . .
C(49) C(50) 1.385(5) ? . .
C(50) C(51) 1.382(6) ? . .
C(50) C(53) 1.494(6) ? . .
C(51) C(52) 1.380(6) ? . .
C(56) C(57) 1.528(7) ? . .
C(2) H(1) 0.9500 ? . .
C(3) H(2) 0.9500 ? . .
C(4) H(3) 0.9500 ? . .
C(5) H(4) 0.9500 ? . .
C(7) H(5) 0.9500 ? . .
C(7) H(6) 0.9500 ? . .
C(8) H(7) 0.9501 ? . .
C(8) H(8) 0.9500 ? . .
C(9) H(9) 0.9499 ? . .
C(9) H(10) 0.9500 ? . .
C(10) H(11) 0.9500 ? . .
C(10) H(12) 0.9500 ? . .
C(11) H(13) 0.9500 ? . .
C(11) H(14) 0.9500 ? . .
C(12) H(15) 0.9500 ? . .
C(12) H(16) 0.9501 ? . .
C(14) H(17) 0.9500 ? . .
C(15) H(18) 0.9499 ? . .
C(16) H(19) 0.9498 ? . .
C(17) H(20) 0.9500 ? . .
C(19) H(21) 0.9501 ? . .
C(19) H(22) 0.9500 ? . .
C(20) H(23) 0.9500 ? . .
C(20) H(24) 0.9499 ? . .
C(21) H(25) 0.9500 ? . .
C(21) H(26) 0.9500 ? . .
C(22) H(27) 0.9501 ? . .
C(22) H(28) 0.9500 ? . .
C(23) H(29) 0.9501 ? . .
C(23) H(30) 0.9501 ? . .
C(24) H(31) 0.9501 ? . .
C(24) H(32) 0.9500 ? . .
C(26) H(33) 0.9501 ? . .
C(28) H(34) 0.9500 ? . .
C(29) H(35) 0.9499 ? . .
C(31) H(36) 0.9500 ? . .
C(31) H(37) 0.9500 ? . .
C(33) H(38) 0.9503 ? . .
C(34) H(39) 0.9501 ? . .
C(36) H(40) 0.9500 ? . .
C(37) H(41) 0.9501 ? . .
C(38) H(42) 0.9499 ? . .
C(38) H(43) 0.9499 ? . .
C(41) H(44) 0.9501 ? . .
C(41) H(45) 0.9500 ? . .
C(43) H(46) 0.9500 ? . .
C(43) H(47) 0.9501 ? . .
C(43) H(48) 0.9500 ? . .
C(44) H(49) 0.9500 ? . .
C(44) H(50) 0.9500 ? . .
C(44) H(51) 0.9501 ? . .
C(45) H(52) 0.9501 ? . .
C(45) H(53) 0.9500 ? . .
C(46) H(54) 0.9499 ? . .
C(46) H(55) 0.9500 ? . .
C(48) H(56) 0.9501 ? . .
C(49) H(57) 0.9500 ? . .
C(51) H(58) 0.9500 ? . .
C(52) H(59) 0.9501 ? . .
C(54) H(60) 0.9501 ? . .
C(54) H(61) 0.9500 ? . .
C(54) H(62) 0.9500 ? . .
C(55) H(63) 0.9500 ? . .
C(55) H(64) 0.9501 ? . .
C(55) H(65) 0.9501 ? . .
C(56) H(66) 0.9499 ? . .
C(56) H(67) 0.9500 ? . .
C(56) H(68) 0.9499 ? . .
H(37) C(31) 0.9500 ? . .

loop_
_geom_contact_atom_site_label_1
_geom_contact_atom_site_label_2
_geom_contact_distance
_geom_contact_publ_flag
_geom_contact_site_symmetry_1
_geom_contact_site_symmetry_2
F(1) F(2) 2.150(5) ? . .
F(1) F(3) 2.120(5) ? . .
F(1) O(23) 3.225(5) ? . .
F(1) N(1) 3.009(4) ? . .
F(1) C(17) 3.265(5) ? . 55602
F(1) C(36) 3.482(6) ? . .
F(1) C(38) 3.007(5) ? . .
F(1) C(39) 2.380(5) ? . .
F(2) F(3) 2.133(4) ? . .
F(2) O(23) 3.327(4) ? . .
F(2) N(1) 2.879(4) ? . .
F(2) C(11) 3.474(5) ? . 55504
F(2) C(38) 2.980(5) ? . .
F(2) C(39) 2.395(5) ? . .
F(3) O(23) 2.554(5) ? . .
F(3) N(1) 3.561(4) ? . .
F(3) C(11) 3.377(5) ? . 54602
F(3) C(12) 3.229(5) ? . 54602
F(3) C(39) 2.341(5) ? . .
O(1) O(2) 2.954(3) ? . .
O(1) O(8) 2.612(3) ? . .
O(1) C(2) 2.441(5) ? . .
O(1) C(6) 2.358(4) ? . .
O(1) C(8) 2.385(4) ? . .
O(1) C(31) 3.293(4) ? . .
O(1) C(33) 3.406(5) ? . .
O(2) O(3) 3.550(3) ? . .
O(2) C(7) 2.382(4) ? . .
O(2) C(10) 2.339(4) ? . .
O(2) C(31) 3.377(5) ? . .
O(2) C(32) 3.560(4) ? . .
O(3) O(4) 2.939(3) ? . .
O(3) C(9) 2.363(4) ? . .
O(3) C(12) 2.380(4) ? . .
O(3) C(16) 3.561(5) ? . 55602
O(3) C(37) 3.441(4) ? . .
O(4) O(5) 2.595(3) ? . .
O(4) C(11) 2.373(5) ? . .
O(4) C(14) 2.439(5) ? . .
O(4) C(18) 2.351(5) ? . .
O(4) C(37) 3.531(4) ? . .
O(5) O(6) 2.981(3) ? . .
O(5) C(13) 2.351(4) ? . .
O(5) C(17) 2.435(5) ? . .
O(5) C(20) 2.369(5) ? . .
O(5) C(37) 3.459(4) ? . .
O(6) O(7) 3.567(3) ? . .
O(6) C(19) 2.374(4) ? . .
O(6) C(22) 2.352(4) ? . .
O(6) C(37) 3.506(4) ? . .
O(7) O(8) 2.942(3) ? . .
O(7) C(21) 2.355(4) ? . .
O(7) C(24) 2.377(4) ? . .
O(7) C(31) 3.342(4) ? . .
O(7) C(32) 3.483(4) ? . .
O(8) C(1) 2.362(5) ? . .
O(8) C(5) 2.442(5) ? . .
O(8) C(23) 2.375(5) ? . .
O(8) C(31) 3.415(4) ? . .
O(8) C(33) 3.385(4) ? . .
O(12) O(24) 2.222(4) ? . .
O(12) C(49) 2.753(5) ? . .
O(12) C(50) 2.347(5) ? . .
O(12) C(51) 3.599(6) ? . .
O(20) N(1) 3.577(3) ? . .
O(20) C(38) 3.517(4) ? . .
O(20) C(41) 2.971(4) ? . .
O(20) C(42) 2.422(4) ? . .
O(20) C(44) 2.841(5) ? . .
O(20) C(47) 2.402(4) ? . .
O(20) C(48) 2.772(5) ? . .
O(23) N(1) 2.266(4) ? . .
O(23) C(12) 3.329(5) ? . 54602
O(23) C(14) 3.394(5) ? . 54602
O(23) C(40) 2.345(6) ? . .
O(23) C(41) 2.729(5) ? . .
O(23) C(42) 3.476(4) ? . .
O(23) C(43) 3.084(5) ? . .
O(24) C(50) 2.392(5) ? . .
O(24) C(51) 2.858(6) ? . .
O(24) C(54) 2.617(7) ? . .
O(30) O(80) 2.241(4) ? . .
O(30) C(10) 3.586(4) ? . .
O(30) C(25) 2.332(4) ? . .
O(30) C(26) 2.726(4) ? . .
O(30) C(32) 2.395(4) ? . .
O(30) C(37) 2.732(5) ? . .
O(80) C(25) 2.378(4) ? . .
O(80) C(29) 2.849(4) ? . .
O(80) C(31) 2.661(5) ? . .
O(80) C(46) 3.507(5) ? . 45504
O(80) C(47) 3.533(5) ? . 45504
O(80) C(52) 3.167(5) ? . 45504
N(1) C(34) 3.523(5) ? . .
N(1) C(35) 2.468(5) ? . .
N(1) C(36) 3.026(5) ? . .
N(1) C(40) 2.462(6) ? . .
N(1) C(42) 2.559(4) ? . .
N(1) C(43) 3.119(5) ? . .
N(1) C(45) 3.034(4) ? . .
C(1) C(3) 2.414(6) ? . .
C(1) C(4) 2.787(6) ? . .
C(1) C(5) 2.417(6) ? . .
C(1) C(7) 2.373(5) ? . .
C(2) C(4) 2.392(6) ? . .
C(2) C(5) 2.767(6) ? . .
C(2) C(6) 2.404(6) ? . .
C(2) C(7) 2.808(6) ? . .
C(3) C(5) 2.396(7) ? . .
C(3) C(6) 2.782(6) ? . .
C(4) C(6) 2.414(6) ? . .
C(5) C(24) 2.806(6) ? . .
C(6) C(24) 2.390(6) ? . .
C(8) C(9) 2.368(5) ? . .
C(9) C(32) 3.411(5) ? . .
C(10) C(11) 2.324(5) ? . .
C(10) C(45) 3.538(6) ? . 45504
C(11) F(2) 3.474(5) ? . 45504
C(11) F(3) 3.377(5) ? . 55602
C(12) F(3) 3.229(5) ? . 55602
C(12) O(23) 3.329(5) ? . 55602
C(12) C(13) 2.387(6) ? . .
C(12) C(14) 2.800(6) ? . .
C(13) O(5) 2.351(4) ? . .
C(13) C(12) 2.387(6) ? . .
C(13) C(15) 2.396(6) ? . .
C(13) C(16) 2.764(6) ? . .
C(13) C(17) 2.404(6) ? . .
C(14) O(23) 3.394(5) ? . 55602
C(14) C(16) 2.390(6) ? . .
C(14) C(17) 2.774(6) ? . .
C(14) C(18) 2.408(5) ? . .
C(15) C(13) 2.396(6) ? . .
C(15) C(17) 2.386(6) ? . .
C(15) C(18) 2.765(6) ? . .
C(16) O(3) 3.561(5) ? . 54602
C(16) C(13) 2.764(6) ? . .
C(16) C(18) 2.397(6) ? . .
C(17) F(1) 3.265(5) ? . 54602
C(17) C(13) 2.404(6) ? . .
C(17) C(19) 2.801(6) ? . .
C(18) C(19) 2.382(6) ? . .
C(20) C(21) 2.353(5) ? . .
C(22) C(23) 2.355(5) ? . .
C(22) C(32) 3.482(5) ? . .
C(23) C(33) 3.597(5) ? . .
C(25) C(27) 2.404(5) ? . .
C(25) C(28) 2.755(5) ? . .
C(25) C(57) 2.413(5) ? . .
C(26) C(28) 2.380(5) ? . .
C(26) C(29) 2.413(6) ? . .
C(26) C(30) 2.504(5) ? . .
C(26) C(55) 2.518(5) ? . .
C(26) C(57) 2.783(6) ? . .
C(27) C(29) 2.781(6) ? . .
C(27) C(57) 2.422(7) ? . .
C(28) C(29) 2.379(5) ? . .
C(28) C(55) 2.513(7) ? . .
C(28) C(56) 2.523(7) ? . .
C(29) C(30) 2.471(5) ? . .
C(29) C(56) 2.533(6) ? . .
C(30) C(31) 2.370(5) ? . .
C(31) C(33) 2.470(5) ? . .
C(31) C(37) 2.544(5) ? . .
C(32) C(34) 2.399(5) ? . .
C(32) C(35) 2.787(6) ? . .
C(32) C(36) 2.406(6) ? . .
C(33) C(35) 2.402(6) ? . .
C(33) C(36) 2.755(5) ? . .
C(33) C(37) 2.389(4) ? . .
C(34) C(36) 2.380(4) ? . .
C(34) C(37) 2.761(5) ? . .
C(34) C(38) 2.504(6) ? . .
C(34) C(48) 3.567(4) ? . .
C(34) C(56) 3.524(6) ? . 55504
C(35) C(37) 2.408(5) ? . .
C(35) C(39) 3.467(6) ? . .
C(35) C(41) 2.957(5) ? . .
C(36) C(38) 2.522(6) ? . .
C(36) C(41) 3.481(5) ? . .
C(38) C(39) 2.504(5) ? . .
C(38) C(40) 2.932(6) ? . .
C(38) C(41) 2.512(5) ? . .
C(38) C(42) 3.512(5) ? . .
C(38) C(45) 3.441(5) ? . .
C(39) F(1) 2.380(5) ? . .
C(39) F(2) 2.395(5) ? . .
C(39) F(3) 2.341(5) ? . .
C(39) C(35) 3.467(6) ? . .
C(39) C(38) 2.504(5) ? . .
C(39) C(41) 2.410(5) ? . .
C(39) C(42) 3.341(5) ? . .
C(39) C(43) 3.312(6) ? . .
C(41) C(39) 2.410(5) ? . .
C(41) C(43) 2.536(7) ? . .
C(41) C(44) 2.456(5) ? . .
C(41) C(45) 2.520(5) ? . .
C(42) C(39) 3.341(5) ? . .
C(43) C(39) 3.312(6) ? . .
C(43) C(44) 2.497(8) ? . .
C(43) C(45) 2.464(6) ? . .
C(44) C(45) 2.481(6) ? . .
C(45) C(10) 3.538(6) ? . 55504
C(45) C(46) 2.336(5) ? . .
C(46) O(80) 3.507(5) ? . 55504
C(46) C(48) 2.520(6) ? . .
C(46) C(52) 2.481(5) ? . .
C(47) O(80) 3.533(5) ? . 55504
C(47) C(49) 2.408(6) ? . .
C(47) C(50) 2.786(6) ? . .
C(47) C(51) 2.403(5) ? . .
C(48) C(50) 2.396(5) ? . .
C(48) C(51) 2.749(5) ? . .
C(48) C(52) 2.377(5) ? . .
C(49) C(51) 2.388(5) ? . .
C(49) C(52) 2.759(6) ? . .
C(49) C(53) 2.520(5) ? . .
C(50) C(52) 2.397(6) ? . .
C(51) C(53) 2.471(7) ? . .
C(52) O(80) 3.167(5) ? . 55504
C(53) C(54) 2.343(7) ? . .
C(55) C(55) 3.252(7) ? . 55603
C(56) C(34) 3.524(6) ? . 45504
F(1) H(20) 2.7444 ? . 55602
F(1) H(21) 2.9468 ? . 55602
F(1) H(40) 2.7578 ? . .
F(1) H(43) 2.3506 ? . .
F(2) H(13) 3.1676 ? . 55504
F(2) H(14) 3.0472 ? . 55504
F(2) H(16) 3.3970 ? . 55504
F(2) H(42) 3.3147 ? . .
F(2) H(43) 2.3764 ? . .
F(2) H(63) 2.8319 ? . 55504
F(3) H(14) 2.7574 ? . 54602
F(3) H(15) 2.9374 ? . 54602
F(3) H(16) 2.9817 ? . 54602
F(3) H(21) 3.2328 ? . 55602
O(1) H(1) 2.6475 ? . .
O(1) H(5) 1.9561 ? . .
O(1) H(6) 1.9627 ? . .
O(1) H(7) 2.4408 ? . .
O(1) H(8) 3.1891 ? . .
O(1) H(36) 2.5710 ? . .
O(1) H(37) 3.3213 ? . .
O(1) H(38) 2.5993 ? . .
O(1) H(57) 3.5426 ? . .
O(1) H(59) 3.4847 ? . 45504
O(2) H(5) 2.4394 ? . .
O(2) H(6) 3.1898 ? . .
O(2) H(7) 1.9469 ? . .
O(2) H(8) 1.9514 ? . .
O(2) H(9) 1.9635 ? . .
O(2) H(10) 1.9669 ? . .
O(2) H(11) 2.6670 ? . .
O(2) H(12) 2.3936 ? . .
O(2) H(26) 3.3400 ? . 56501
O(2) H(36) 2.5995 ? . .
O(2) H(38) 3.5269 ? . .
O(2) H(53) 3.2339 ? . 45504
O(2) H(54) 3.1534 ? . 45504
O(3) H(9) 2.6999 ? . .
O(3) H(10) 2.4498 ? . .
O(3) H(11) 1.9458 ? . .
O(3) H(12) 1.9367 ? . .
O(3) H(13) 1.9560 ? . .
O(3) H(14) 1.9583 ? . .
O(3) H(15) 2.4421 ? . .
O(3) H(16) 3.1915 ? . .
O(3) H(19) 2.7265 ? . 55602
O(3) H(41) 3.2298 ? . .
O(4) H(13) 2.4311 ? . .
O(4) H(14) 3.1792 ? . .
O(4) H(15) 1.9714 ? . .
O(4) H(16) 1.9662 ? . .
O(4) H(17) 2.6452 ? . .
O(4) H(33) 3.1042 ? . .
O(4) H(40) 3.3773 ? . .
O(4) H(41) 2.8401 ? . .
O(4) H(63) 3.5915 ? . .
O(4) H(65) 3.2345 ? . .
O(5) H(20) 2.6380 ? . .
O(5) H(21) 1.9716 ? . .
O(5) H(22) 1.9675 ? . .
O(5) H(23) 3.1677 ? . .
O(5) H(24) 2.3881 ? . .
O(5) H(33) 3.1939 ? . .
O(5) H(40) 3.1640 ? . .
O(5) H(41) 2.7842 ? . .
O(5) H(65) 3.1039 ? . .
O(6) H(9) 3.1369 ? . 54501
O(6) H(18) 3.4021 ? . 54602
O(6) H(21) 3.1736 ? . .
O(6) H(22) 2.4032 ? . .
O(6) H(23) 1.9475 ? . .
O(6) H(24) 1.9447 ? . .
O(6) H(25) 1.9578 ? . .
O(6) H(26) 1.9579 ? . .
O(6) H(27) 2.4408 ? . .
O(6) H(28) 2.6579 ? . .
O(6) H(41) 3.3052 ? . .
O(7) H(25) 2.4465 ? . .
O(7) H(26) 2.6556 ? . .
O(7) H(27) 1.9576 ? . .
O(7) H(28) 1.9599 ? . .
O(7) H(29) 1.9503 ? . .
O(7) H(30) 1.9431 ? . .
O(7) H(31) 3.1884 ? . .
O(7) H(32) 2.4395 ? . .
O(7) H(37) 2.5500 ? . .
O(8) H(4) 2.6560 ? . .
O(8) H(29) 3.1825 ? . .
O(8) H(30) 2.4271 ? . .
O(8) H(31) 1.9620 ? . .
O(8) H(32) 1.9662 ? . .
O(8) H(36) 3.3664 ? . .
O(8) H(37) 2.7777 ? . .
O(8) H(38) 2.6572 ? . .
O(8) H(57) 2.8054 ? . .
O(12) H(57) 2.4447 ? . .
O(12) H(60) 1.9726 ? . .
O(12) H(61) 1.9711 ? . .
O(12) H(62) 1.9773 ? . .
O(20) H(39) 3.0945 ? . .
O(20) H(42) 2.8525 ? . .
O(20) H(44) 2.6930 ? . .
O(20) H(49) 2.3668 ? . .
O(20) H(50) 3.4285 ? . .
O(20) H(51) 3.5217 ? . .
O(20) H(52) 1.9444 ? . .
O(20) H(53) 1.9547 ? . .
O(20) H(54) 1.9427 ? . .
O(20) H(55) 1.9427 ? . .
O(20) H(56) 2.4207 ? . .
O(23) H(15) 3.0649 ? . 54602
O(23) H(16) 2.7215 ? . 54602
O(23) H(17) 2.5173 ? . 54602
O(23) H(44) 3.5572 ? . .
O(23) H(45) 2.3601 ? . .
O(23) H(46) 3.2947 ? . .
O(23) H(48) 2.3116 ? . .
O(24) H(58) 2.5723 ? . .
O(24) H(60) 2.9339 ? . .
O(24) H(61) 3.4757 ? . .
O(24) H(62) 2.2827 ? . .
O(30) H(12) 2.7313 ? . .
O(30) H(13) 3.5293 ? . .
O(30) H(25) 2.7578 ? . .
O(30) H(33) 2.4134 ? . .
O(30) H(36) 1.9860 ? . .
O(30) H(37) 1.9773 ? . .
O(30) H(41) 2.3775 ? . .
O(30) H(55) 3.3234 ? . 45504
O(80) H(25) 3.5599 ? . .
O(80) H(35) 2.5649 ? . .
O(80) H(36) 2.7900 ? . .
O(80) H(37) 2.4801 ? . .
O(80) H(55) 2.8263 ? . 45504
O(80) H(59) 2.8153 ? . 45504
N(1) H(40) 2.8905 ? . .
N(1) H(42) 2.0018 ? . .
N(1) H(43) 2.0015 ? . .
N(1) H(44) 1.9949 ? . .
N(1) H(45) 1.9793 ? . .
N(1) H(48) 2.6742 ? . .
N(1) H(52) 2.6760 ? . .
C(1) H(1) 2.0208 ? . .
C(1) H(2) 3.2688 ? . .
C(1) H(4) 3.2777 ? . .
C(1) H(5) 2.6331 ? . .
C(1) H(6) 2.5523 ? . .
C(1) H(36) 3.4842 ? . .
C(1) H(38) 3.5607 ? . .
C(1) H(57) 3.5801 ? . .
C(1) H(59) 3.2426 ? . 45504
C(1) H(61) 3.5338 ? . .
C(2) H(2) 2.0467 ? . .
C(2) H(3) 3.2488 ? . .
C(2) H(5) 2.7386 ? . .
C(2) H(6) 2.7329 ? . .
C(2) H(59) 3.2919 ? . 45504
C(2) H(61) 3.0687 ? . .
C(3) H(1) 2.0429 ? . .
C(3) H(3) 2.0126 ? . .
C(3) H(4) 3.2493 ? . .
C(3) H(60) 3.5030 ? . .
C(3) H(61) 3.2271 ? . .
C(4) H(1) 3.2463 ? . .
C(4) H(2) 2.0140 ? . .
C(4) H(4) 2.0442 ? . .
C(4) H(60) 3.5067 ? . .
C(5) H(2) 3.2534 ? . .
C(5) H(3) 2.0482 ? . .
C(5) H(31) 2.7679 ? . .
C(5) H(32) 2.7029 ? . .
C(6) H(1) 3.2621 ? . .
C(6) H(3) 3.2711 ? . .
C(6) H(4) 2.0356 ? . .
C(6) H(31) 2.6255 ? . .
C(6) H(32) 2.6001 ? . .
C(6) H(38) 3.5815 ? . .
C(6) H(57) 3.1977 ? . .
C(7) H(1) 2.5082 ? . .
C(7) H(7) 2.0094 ? . .
C(7) H(8) 2.0353 ? . .
C(7) H(36) 3.2877 ? . .
C(7) H(38) 3.4565 ? . .
C(8) H(5) 2.0087 ? . .
C(8) H(6) 2.0460 ? . .
C(8) H(9) 2.5894 ? . .
C(8) H(10) 2.5836 ? . .
C(8) H(26) 3.3792 ? . 56501
C(8) H(36) 3.2206 ? . .
C(8) H(38) 3.2149 ? . .
C(8) H(66) 3.5672 ? . 55504
C(8) H(67) 3.4460 ? . 55504
C(9) H(7) 2.4913 ? . .
C(9) H(8) 2.6581 ? . .
C(9) H(11) 2.0341 ? . .
C(9) H(12) 2.0157 ? . .
C(9) H(23) 3.3570 ? . 56501
C(9) H(26) 3.3912 ? . 56501
C(9) H(36) 3.2045 ? . .
C(9) H(66) 3.1339 ? . 55504
C(9) H(68) 3.5068 ? . 55504
C(10) H(9) 2.0255 ? . .
C(10) H(10) 2.0339 ? . .
C(10) H(13) 2.4760 ? . .
C(10) H(14) 2.5752 ? . .
C(10) H(23) 3.3246 ? . 56501
C(10) H(36) 3.4195 ? . .
C(10) H(47) 3.4668 ? . 45504
C(10) H(52) 3.0715 ? . 45504
C(10) H(53) 3.1058 ? . 45504
C(11) H(11) 2.5136 ? . .
C(11) H(12) 2.5202 ? . .
C(11) H(15) 2.0158 ? . .
C(11) H(16) 2.0469 ? . .
C(11) H(19) 3.5769 ? . 55602
C(11) H(33) 3.4944 ? . .
C(12) H(13) 2.0179 ? . .
C(12) H(14) 2.0319 ? . .
C(12) H(17) 2.4834 ? . .
C(12) H(19) 3.3468 ? . 55602
C(13) H(15) 2.5891 ? . .
C(13) H(16) 2.6365 ? . .
C(13) H(17) 2.0243 ? . .
C(13) H(18) 3.2514 ? . .
C(13) H(20) 3.2599 ? . .
C(13) H(20) 3.5498 ? . 55602
C(13) H(40) 3.4300 ? . .
C(13) H(64) 3.4624 ? . 55603
C(13) H(65) 3.5640 ? . .
C(14) H(15) 2.6576 ? . .
C(14) H(16) 2.8093 ? . .
C(14) H(18) 2.0385 ? . .
C(14) H(19) 3.2492 ? . .
C(14) H(20) 2.9691 ? . 55602
C(14) H(22) 3.1432 ? . 55602
C(14) H(34) 3.0738 ? . 55603
C(14) H(64) 3.5106 ? . 55603
C(15) H(17) 2.0540 ? . .
C(15) H(19) 2.0078 ? . .
C(15) H(20) 3.2454 ? . .
C(15) H(20) 3.4949 ? . 55602
C(15) H(22) 2.8738 ? . 55602
C(15) H(34) 2.6766 ? . 55603
C(15) H(68) 3.1505 ? . 55603
C(16) H(15) 3.0555 ? . 54602
C(16) H(17) 3.2491 ? . .
C(16) H(18) 2.0053 ? . .
C(16) H(20) 2.0503 ? . .
C(16) H(34) 3.0302 ? . 55603
C(17) H(15) 3.2143 ? . 54602
C(17) H(17) 3.4139 ? . 54602
C(17) H(18) 3.2439 ? . .
C(17) H(19) 2.0340 ? . .
C(17) H(21) 2.7948 ? . .
C(17) H(22) 2.6823 ? . .
C(18) H(17) 3.2639 ? . .
C(18) H(19) 3.2504 ? . .
C(18) H(20) 2.0215 ? . .
C(18) H(21) 2.6085 ? . .
C(18) H(22) 2.6120 ? . .
C(18) H(40) 3.3110 ? . .
C(18) H(65) 3.5044 ? . .
C(19) H(18) 3.2111 ? . 54602
C(19) H(20) 2.4895 ? . .
C(19) H(23) 2.0353 ? . .
C(19) H(24) 2.0074 ? . .
C(20) H(9) 3.3018 ? . 54501
C(20) H(18) 3.5520 ? . 54602
C(20) H(21) 2.0477 ? . .
C(20) H(22) 2.0073 ? . .
C(20) H(25) 2.5461 ? . .
C(20) H(26) 2.5866 ? . .
C(20) H(41) 3.5741 ? . .
C(20) H(47) 3.2138 ? . 44504
C(21) H(8) 3.3463 ? . 54501
C(21) H(9) 3.3041 ? . 54501
C(21) H(23) 2.6753 ? . .
C(21) H(24) 2.4509 ? . .
C(21) H(27) 2.0221 ? . .
C(21) H(28) 2.0320 ? . .
C(21) H(37) 3.3268 ? . .
C(21) H(41) 3.5487 ? . .
C(22) H(8) 3.3061 ? . 54501
C(22) H(25) 2.0272 ? . .
C(22) H(26) 2.0249 ? . .
C(22) H(29) 2.5774 ? . .
C(22) H(30) 2.5331 ? . .
C(22) H(37) 3.2238 ? . .
C(22) H(44) 3.4183 ? . .
C(23) H(27) 2.5529 ? . .
C(23) H(28) 2.5782 ? . .
C(23) H(31) 2.0421 ? . .
C(23) H(32) 2.0028 ? . .
C(23) H(37) 3.2719 ? . .
C(23) H(38) 3.3901 ? . .
C(23) H(56) 3.2893 ? . .
C(24) H(4) 2.5003 ? . .
C(24) H(29) 2.0291 ? . .
C(24) H(30) 2.0026 ? . .
C(24) H(37) 3.4317 ? . .
C(24) H(38) 3.5871 ? . .
C(24) H(57) 3.2926 ? . .
C(25) H(33) 2.0345 ? . .
C(25) H(35) 2.0457 ? . .
C(25) H(50) 3.5580 ? . 44504
C(25) H(55) 3.2183 ? . 45504
C(26) H(13) 3.1024 ? . .
C(26) H(24) 3.1643 ? . .
C(26) H(34) 3.2367 ? . .
C(26) H(35) 3.2668 ? . .
C(26) H(46) 3.3443 ? . 44504
C(26) H(63) 2.9454 ? . .
C(26) H(64) 3.2322 ? . .
C(26) H(65) 2.6185 ? . .
C(27) H(33) 2.0258 ? . .
C(27) H(34) 2.0270 ? . .
C(27) H(46) 3.0774 ? . 44504
C(27) H(63) 2.0359 ? . .
C(27) H(64) 2.0332 ? . .
C(27) H(65) 2.0466 ? . .
C(28) H(18) 3.5984 ? . 55603
C(28) H(33) 3.2397 ? . .
C(28) H(35) 3.2423 ? . .
C(28) H(43) 3.2575 ? . 45504
C(28) H(46) 3.0741 ? . 44504
C(28) H(63) 2.9353 ? . .
C(28) H(64) 2.5902 ? . .
C(28) H(65) 3.2407 ? . .
C(28) H(66) 2.9489 ? . .
C(28) H(67) 3.2462 ? . .
C(28) H(68) 2.6036 ? . .
C(29) H(33) 3.2712 ? . .
C(29) H(34) 3.2314 ? . .
C(29) H(39) 3.4728 ? . 45504
C(29) H(42) 3.3671 ? . 45504
C(29) H(50) 3.1473 ? . 44504
C(29) H(51) 3.5323 ? . 44504
C(29) H(55) 3.4105 ? . 45504
C(29) H(66) 2.9780 ? . .
C(29) H(67) 2.6213 ? . .
C(29) H(68) 3.2386 ? . .
C(30) H(12) 3.5066 ? . .
C(30) H(25) 3.1358 ? . .
C(30) H(33) 2.6765 ? . .
C(30) H(35) 2.6123 ? . .
C(30) H(36) 2.6899 ? . .
C(30) H(37) 2.5223 ? . .
C(30) H(55) 2.8078 ? . 45504
C(31) H(10) 3.3938 ? . .
C(31) H(12) 3.0564 ? . .
C(31) H(25) 2.9766 ? . .
C(31) H(27) 3.5625 ? . .
C(31) H(38) 2.5960 ? . .
C(31) H(41) 2.7161 ? . .
C(32) H(7) 3.5477 ? . .
C(32) H(10) 2.7629 ? . .
C(32) H(12) 3.3285 ? . .
C(32) H(25) 3.2176 ? . .
C(32) H(27) 2.9215 ? . .
C(32) H(30) 3.4666 ? . .
C(32) H(36) 2.0322 ? . .
C(32) H(37) 2.0289 ? . .
C(32) H(38) 2.0234 ? . .
C(32) H(39) 3.2557 ? . .
C(32) H(40) 3.2657 ? . .
C(32) H(41) 2.0349 ? . .
C(33) H(7) 2.9093 ? . .
C(33) H(10) 2.8805 ? . .
C(33) H(27) 3.1257 ? . .
C(33) H(30) 2.8713 ? . .
C(33) H(36) 2.6702 ? . .
C(33) H(37) 2.7272 ? . .
C(33) H(39) 2.0325 ? . .
C(33) H(41) 3.2466 ? . .
C(33) H(56) 3.2604 ? . .
C(33) H(66) 3.2492 ? . 55504
C(34) H(7) 3.5219 ? . .
C(34) H(10) 3.3114 ? . .
C(34) H(27) 3.3960 ? . .
C(34) H(30) 3.3243 ? . .
C(34) H(38) 2.0323 ? . .
C(34) H(40) 3.2343 ? . .
C(34) H(42) 2.5250 ? . .
C(34) H(43) 3.1091 ? . .
C(34) H(44) 2.8944 ? . .
C(34) H(56) 2.9082 ? . .
C(34) H(66) 2.7017 ? . 55504
C(35) H(27) 3.4599 ? . .
C(35) H(38) 3.2594 ? . .
C(35) H(39) 2.0263 ? . .
C(35) H(40) 2.0160 ? . .
C(35) H(41) 3.2646 ? . .
C(35) H(42) 2.0335 ? . .
C(35) H(43) 2.0371 ? . .
C(35) H(44) 2.4964 ? . .
C(35) H(45) 3.4757 ? . .
C(35) H(66) 3.0335 ? . 55504
C(36) H(10) 3.4947 ? . .
C(36) H(27) 3.2938 ? . .
C(36) H(39) 3.2357 ? . .
C(36) H(41) 2.0447 ? . .
C(36) H(42) 3.2802 ? . .
C(36) H(43) 2.7790 ? . .
C(36) H(44) 3.0997 ? . .
C(37) H(10) 3.0747 ? . .
C(37) H(12) 3.4912 ? . .
C(37) H(25) 3.2386 ? . .
C(37) H(27) 3.0310 ? . .
C(37) H(36) 3.1727 ? . .
C(37) H(37) 3.1031 ? . .
C(37) H(38) 3.2460 ? . .
C(37) H(40) 2.0428 ? . .
C(38) H(39) 2.6408 ? . .
C(38) H(40) 2.6667 ? . .
C(38) H(44) 2.4969 ? . .
C(38) H(45) 3.1924 ? . .
C(38) H(52) 2.9432 ? . .
C(38) H(66) 3.5877 ? . 55504
C(39) H(17) 3.5577 ? . 54602
C(39) H(40) 3.1306 ? . .
C(39) H(42) 3.1385 ? . .
C(39) H(43) 2.5710 ? . .
C(39) H(44) 3.1206 ? . .
C(39) H(45) 2.4393 ? . .
C(39) H(48) 2.5578 ? . .
C(39) H(52) 3.5908 ? . .
C(40) H(21) 3.5761 ? . 55602
C(40) H(40) 3.4493 ? . .
C(40) H(42) 3.5781 ? . .
C(40) H(43) 2.4625 ? . .
C(41) H(27) 3.3440 ? . .
C(41) H(40) 3.5618 ? . .
C(41) H(42) 2.7446 ? . .
C(41) H(43) 3.3016 ? . .
C(41) H(46) 2.9610 ? . .
C(41) H(47) 3.2909 ? . .
C(41) H(48) 2.5242 ? . .
C(41) H(49) 2.8548 ? . .
C(41) H(50) 3.2387 ? . .
C(41) H(51) 2.4256 ? . .
C(41) H(52) 2.6661 ? . .
C(41) H(53) 3.3320 ? . .
C(42) H(42) 3.3681 ? . .
C(42) H(44) 2.0388 ? . .
C(42) H(45) 2.0295 ? . .
C(42) H(46) 2.0702 ? . .
C(42) H(47) 2.0561 ? . .
C(42) H(48) 2.0508 ? . .
C(42) H(49) 2.0465 ? . .
C(42) H(50) 2.0510 ? . .
C(42) H(51) 2.0401 ? . .
C(42) H(52) 2.0316 ? . .
C(42) H(53) 2.0344 ? . .
C(43) H(11) 3.2647 ? . 55504
C(43) H(23) 3.4713 ? . 54504
C(43) H(24) 3.5464 ? . 54504
C(43) H(44) 3.3373 ? . .
C(43) H(45) 2.6540 ? . .
C(43) H(49) 3.2678 ? . .
C(43) H(50) 2.4905 ? . .
C(43) H(51) 2.8988 ? . .
C(43) H(52) 2.6756 ? . .
C(43) H(53) 2.5762 ? . .
C(44) H(44) 2.5599 ? . .
C(44) H(45) 2.6260 ? . .
C(44) H(46) 2.4928 ? . .
C(44) H(47) 2.9270 ? . .
C(44) H(48) 3.2493 ? . .
C(44) H(52) 3.2978 ? . .
C(44) H(53) 2.6984 ? . .
C(44) H(67) 3.5344 ? . 54504
C(45) H(11) 2.9039 ? . 55504
C(45) H(12) 3.3146 ? . 55504
C(45) H(42) 2.9026 ? . .
C(45) H(44) 2.7303 ? . .
C(45) H(45) 3.3134 ? . .
C(45) H(46) 3.2301 ? . .
C(45) H(47) 2.4288 ? . .
C(45) H(48) 2.8920 ? . .
C(45) H(49) 2.4872 ? . .
C(45) H(50) 2.8801 ? . .
C(45) H(51) 3.2510 ? . .
C(45) H(54) 2.4932 ? . .
C(45) H(55) 2.5468 ? . .
C(46) H(39) 3.5198 ? . .
C(46) H(42) 3.4583 ? . .
C(46) H(49) 3.5414 ? . .
C(46) H(52) 2.5725 ? . .
C(46) H(53) 2.4710 ? . .
C(46) H(56) 2.6765 ? . .
C(46) H(59) 2.6099 ? . .
C(47) H(39) 3.4354 ? . .
C(47) H(54) 2.0126 ? . .
C(47) H(55) 2.0173 ? . .
C(47) H(56) 2.0174 ? . .
C(47) H(57) 3.2647 ? . .
C(47) H(58) 3.2580 ? . .
C(47) H(59) 2.0215 ? . .
C(48) H(30) 3.2452 ? . .
C(48) H(38) 3.5606 ? . .
C(48) H(39) 2.8322 ? . .
C(48) H(54) 3.1791 ? . .
C(48) H(55) 3.0337 ? . .
C(48) H(57) 2.0403 ? . .
C(48) H(59) 3.2313 ? . .
C(49) H(31) 3.5389 ? . .
C(49) H(56) 2.0347 ? . .
C(49) H(58) 3.2446 ? . .
C(50) H(56) 3.2541 ? . .
C(50) H(57) 2.0295 ? . .
C(50) H(58) 2.0267 ? . .
C(50) H(59) 3.2561 ? . .
C(51) H(57) 3.2445 ? . .
C(51) H(59) 2.0351 ? . .
C(52) H(54) 2.6222 ? . .
C(52) H(55) 2.7882 ? . .
C(52) H(56) 3.2308 ? . .
C(52) H(58) 2.0299 ? . .
C(53) H(57) 2.6850 ? . .
C(53) H(58) 2.6096 ? . .
C(53) H(60) 2.7664 ? . .
C(53) H(61) 3.0857 ? . .
C(53) H(62) 2.4165 ? . .
C(55) H(33) 2.6708 ? . .
C(55) H(34) 2.6552 ? . .
C(55) H(63) 3.0059 ? . 55603
C(55) H(64) 3.0556 ? . 55603
C(55) H(65) 3.1475 ? . 55603
C(56) H(7) 3.2342 ? . 45504
C(56) H(9) 3.3485 ? . 45504
C(56) H(10) 3.1337 ? . 45504
C(56) H(18) 3.3532 ? . 55603
C(56) H(34) 2.6500 ? . .
C(56) H(35) 2.6941 ? . .
C(56) H(39) 3.3556 ? . 45504
C(56) H(51) 3.1343 ? . 44504
C(57) H(34) 2.0233 ? . .
C(57) H(35) 2.0282 ? . .
C(57) H(39) 3.5326 ? . 45504
C(57) H(42) 3.3832 ? . 45504
C(57) H(43) 3.4511 ? . 45504
C(57) H(46) 3.3670 ? . 44504
C(57) H(50) 3.4074 ? . 44504
C(57) H(51) 3.2412 ? . 44504
C(57) H(66) 2.0608 ? . .
C(57) H(67) 2.0478 ? . .
C(57) H(68) 2.0435 ? . .
H(7) C(56) 3.2342 ? . 55504
H(8) C(21) 3.3463 ? . 56501
H(8) C(22) 3.3061 ? . 56501
H(9) O(6) 3.1369 ? . 56501
H(9) C(20) 3.3018 ? . 56501
H(9) C(21) 3.3041 ? . 56501
H(9) C(56) 3.3485 ? . 55504
H(10) C(56) 3.1337 ? . 55504
H(11) C(43) 3.2647 ? . 45504
H(11) C(45) 2.9039 ? . 45504
H(12) C(45) 3.3146 ? . 45504
H(13) F(2) 3.1676 ? . 45504
H(14) F(2) 3.0472 ? . 45504
H(14) F(3) 2.7574 ? . 55602
H(15) F(3) 2.9374 ? . 55602
H(15) O(23) 3.0649 ? . 55602
H(15) C(13) 2.5891 ? . .
H(15) C(16) 3.0555 ? . 55602
H(15) C(17) 3.2143 ? . 55602
H(16) F(2) 3.3970 ? . 45504
H(16) F(3) 2.9817 ? . 55602
H(16) O(23) 2.7215 ? . 55602
H(16) C(13) 2.6365 ? . .
H(17) O(23) 2.5173 ? . 55602
H(17) C(13) 2.0243 ? . .
H(17) C(17) 3.4139 ? . 55602
H(17) C(39) 3.5577 ? . 55602
H(18) O(6) 3.4021 ? . 55602
H(18) C(13) 3.2514 ? . .
H(18) C(19) 3.2111 ? . 55602
H(18) C(20) 3.5520 ? . 55602
H(18) C(28) 3.5984 ? . 55603
H(18) C(56) 3.3532 ? . 55603
H(19) O(3) 2.7265 ? . 54602
H(19) C(11) 3.5769 ? . 54602
H(19) C(12) 3.3468 ? . 54602
H(20) F(1) 2.7444 ? . 54602
H(20) C(13) 3.2599 ? . .
H(20) C(13) 3.5498 ? . 54602
H(20) C(14) 2.9691 ? . 54602
H(20) C(15) 3.4949 ? . 54602
H(21) F(1) 2.9468 ? . 54602
H(21) F(3) 3.2328 ? . 54602
H(21) C(40) 3.5761 ? . 54602
H(22) C(14) 3.1432 ? . 54602
H(22) C(15) 2.8738 ? . 54602
H(23) C(9) 3.3570 ? . 54501
H(23) C(10) 3.3246 ? . 54501
H(23) C(43) 3.4713 ? . 44504
H(24) C(43) 3.5464 ? . 44504
H(26) O(2) 3.3400 ? . 54501
H(26) C(8) 3.3792 ? . 54501
H(26) C(9) 3.3912 ? . 54501
H(34) C(14) 3.0738 ? . 55603
H(34) C(15) 2.6766 ? . 55603
H(34) C(16) 3.0302 ? . 55603
H(37) O(1) 3.3213 ? . .
H(37) O(7) 2.5500 ? . .
H(37) O(8) 2.7777 ? . .
H(37) O(30) 1.9773 ? . .
H(37) O(80) 2.4801 ? . .
H(37) C(21) 3.3268 ? . .
H(37) C(22) 3.2238 ? . .
H(37) C(23) 3.2719 ? . .
H(37) C(24) 3.4317 ? . .
H(37) C(30) 2.5223 ? . .
H(37) C(32) 2.0289 ? . .
H(37) C(33) 2.7272 ? . .
H(37) C(37) 3.1031 ? . .
H(39) C(29) 3.4728 ? . 55504
H(39) C(56) 3.3556 ? . 55504
H(39) C(57) 3.5326 ? . 55504
H(40) C(13) 3.4300 ? . .
H(40) C(39) 3.1306 ? . .
H(42) C(29) 3.3671 ? . 55504
H(42) C(39) 3.1385 ? . .
H(42) C(57) 3.3832 ? . 55504
H(43) C(28) 3.2575 ? . 55504
H(43) C(39) 2.5710 ? . .
H(43) C(57) 3.4511 ? . 55504
H(44) C(39) 3.1206 ? . .
H(45) C(39) 2.4393 ? . .
H(46) C(26) 3.3443 ? . 54504
H(46) C(27) 3.0774 ? . 54504
H(46) C(28) 3.0741 ? . 54504
H(46) C(57) 3.3670 ? . 54504
H(47) C(10) 3.4668 ? . 55504
H(47) C(20) 3.2138 ? . 54504
H(48) C(39) 2.5578 ? . .
H(50) C(25) 3.5580 ? . 54504
H(50) C(29) 3.1473 ? . 54504
H(50) C(57) 3.4074 ? . 54504
H(51) C(29) 3.5323 ? . 54504
H(51) C(56) 3.1343 ? . 54504
H(51) C(57) 3.2412 ? . 54504
H(52) C(10) 3.0715 ? . 55504
H(52) C(39) 3.5908 ? . .
H(53) O(2) 3.2339 ? . 55504
H(53) C(10) 3.1058 ? . 55504
H(54) O(2) 3.1534 ? . 55504
H(55) O(30) 3.3234 ? . 55504
H(55) O(80) 2.8263 ? . 55504
H(55) C(25) 3.2183 ? . 55504
H(55) C(29) 3.4105 ? . 55504
H(55) C(30) 2.8078 ? . 55504
H(59) O(1) 3.4847 ? . 55504
H(59) O(80) 2.8153 ? . 55504
H(59) C(1) 3.2426 ? . 55504
H(59) C(2) 3.2919 ? . 55504
H(63) F(2) 2.8319 ? . 45504
H(63) C(55) 3.0059 ? . 55603
H(64) C(13) 3.4624 ? . 55603
H(64) C(14) 3.5106 ? . 55603
H(64) C(55) 3.0556 ? . 55603
H(65) C(13) 3.5640 ? . .
H(65) C(55) 3.1475 ? . 55603
H(66) C(8) 3.5672 ? . 45504
H(66) C(9) 3.1339 ? . 45504
H(66) C(33) 3.2492 ? . 45504
H(66) C(34) 2.7017 ? . 45504
H(66) C(35) 3.0335 ? . 45504
H(66) C(38) 3.5877 ? . 45504
H(67) C(8) 3.4460 ? . 45504
H(67) C(44) 3.5344 ? . 44504
H(68) C(9) 3.5068 ? . 45504
H(68) C(15) 3.1505 ? . 55603

loop_
_geom_torsion_atom_site_label_1
_geom_torsion_atom_site_label_2
_geom_torsion_atom_site_label_3
_geom_torsion_atom_site_label_4
_geom_torsion
_geom_torsion_publ_flag
_geom_torsion_site_symmetry_1
_geom_torsion_site_symmetry_2
_geom_torsion_site_symmetry_3
_geom_torsion_site_symmetry_4
C(7) O(1) C(1) C(2) 14.0(5) ? . . . .
C(7) O(1) C(1) C(6) -166.5(3) ? . . . .
C(1) O(1) C(7) C(8) 175.3(3) ? . . . .
C(9) O(2) C(8) C(7) -166.6(3) ? . . . .
C(8) O(2) C(9) C(10) 179.8(3) ? . . . .
C(11) O(3) C(10) C(9) -180.0(2) ? . . . .
C(10) O(3) C(11) C(12) -172.3(3) ? . . . .
C(13) O(4) C(12) C(11) -174.3(3) ? . . . .
C(12) O(4) C(13) C(14) 4.9(5) ? . . . .
C(12) O(4) C(13) C(18) -174.6(3) ? . . . .
C(19) O(5) C(18) C(13) 169.0(3) ? . . . .
C(19) O(5) C(18) C(17) -11.1(5) ? . . . .
C(18) O(5) C(19) C(20) 178.4(3) ? . . . .
C(21) O(6) C(20) C(19) 162.2(3) ? . . . .
C(20) O(6) C(21) C(22) -177.2(3) ? . . . .
C(23) O(7) C(22) C(21) -177.8(3) ? . . . .
C(22) O(7) C(23) C(24) 175.8(3) ? . . . .
C(24) O(8) C(6) C(1) 178.6(3) ? . . . .
C(24) O(8) C(6) C(5) -1.0(5) ? . . . .
C(6) O(8) C(24) C(23) 175.6(3) ? . . . .
C(54) O(12) C(53) O(24) -0.1(5) ? . . . .
C(54) O(12) C(53) C(50) 179.0(3) ? . . . .
C(46) O(20) C(45) C(42) 172.4(2) ? . . . .
C(45) O(20) C(46) C(47) -176.0(3) ? . . . .
C(31) O(30) C(30) O(80) -1.1(5) ? . . . .
C(31) O(30) C(30) C(25) 178.5(2) ? . . . .
C(30) O(30) C(31) C(32) 166.9(3) ? . . . .
C(39) N(1) C(38) C(35) 109.0(4) ? . . . .
C(41) N(1) C(38) C(35) -54.7(4) ? . . . .
C(38) N(1) C(39) O(23) -165.3(4) ? . . . .
C(38) N(1) C(39) C(40) 16.8(6) ? . . . .
C(41) N(1) C(39) O(23) -1.8(6) ? . . . .
C(41) N(1) C(39) C(40) -179.7(4) ? . . . .
C(38) N(1) C(41) C(42) -102.3(4) ? . . . .
C(39) N(1) C(41) C(42) 92.8(4) ? . . . .
O(1) C(1) C(2) C(3) -179.9(3) ? . . . .
C(6) C(1) C(2) C(3) 0.6(6) ? . . . .
O(1) C(1) C(6) O(8) -0.9(5) ? . . . .
O(1) C(1) C(6) C(5) 178.7(4) ? . . . .
C(2) C(1) C(6) O(8) 178.6(3) ? . . . .
C(2) C(1) C(6) C(5) -1.8(6) ? . . . .
C(1) C(2) C(3) C(4) 1.5(7) ? . . . .
C(2) C(3) C(4) C(5) -2.5(7) ? . . . .
C(3) C(4) C(5) C(6) 1.3(7) ? . . . .
C(4) C(5) C(6) O(8) -179.6(4) ? . . . .
C(4) C(5) C(6) C(1) 0.8(6) ? . . . .
O(1) C(7) C(8) O(2) 76.6(4) ? . . . .
O(2) C(9) C(10) O(3) -161.4(3) ? . . . .
O(3) C(11) C(12) O(4) 77.1(4) ? . . . .
O(4) C(13) C(14) C(15) 178.4(3) ? . . . .
C(18) C(13) C(14) C(15) -2.2(5) ? . . . .
O(4) C(13) C(18) O(5) 0.6(5) ? . . . .
O(4) C(13) C(18) C(17) -179.2(3) ? . . . .
C(14) C(13) C(18) O(5) -178.9(3) ? . . . .
C(14) C(13) C(18) C(17) 1.2(5) ? . . . .
C(13) C(14) C(15) C(16) 1.7(6) ? . . . .
C(14) C(15) C(16) C(17) -0.3(5) ? . . . .
C(15) C(16) C(17) C(18) -0.7(6) ? . . . .
C(16) C(17) C(18) O(5) -179.6(3) ? . . . .
C(16) C(17) C(18) C(13) 0.2(4) ? . . . .
O(5) C(19) C(20) O(6) -81.7(5) ? . . . .
O(6) C(21) C(22) O(7) 165.1(3) ? . . . .
O(7) C(23) C(24) O(8) -76.4(4) ? . . . .
C(29) C(25) C(26) C(27) -0.4(5) ? . . . .
C(30) C(25) C(26) C(27) 178.9(4) ? . . . .
C(26) C(25) C(29) C(57) 0.8(5) ? . . . .
C(30) C(25) C(29) C(57) -178.6(3) ? . . . .
C(26) C(25) C(30) O(30) 12.4(5) ? . . . .
C(26) C(25) C(30) O(80) -168.0(4) ? . . . .
C(29) C(25) C(30) O(30) -168.3(3) ? . . . .
C(29) C(25) C(30) O(80) 11.3(5) ? . . . .
C(25) C(26) C(27) C(28) -0.2(5) ? . . . .
C(25) C(26) C(27) C(55) -178.7(4) ? . . . .
C(26) C(27) C(28) C(57) 0.4(7) ? . . . .
C(55) C(27) C(28) C(57) 179.0(4) ? . . . .
C(27) C(28) C(57) C(29) -0.1(5) ? . . . .
C(27) C(28) C(57) C(56) -179.3(4) ? . . . .
C(25) C(29) C(57) C(28) -0.5(5) ? . . . .
C(25) C(29) C(57) C(56) 178.7(3) ? . . . .
O(30) C(31) C(32) C(33) 175.6(3) ? . . . .
O(30) C(31) C(32) C(37) -6.1(5) ? . . . .
C(31) C(32) C(33) C(34) 177.0(3) ? . . . .
C(37) C(32) C(33) C(34) -1.4(5) ? . . . .
C(31) C(32) C(37) C(36) -176.1(3) ? . . . .
C(33) C(32) C(37) C(36) 2.2(5) ? . . . .
C(32) C(33) C(34) C(35) -1.1(5) ? . . . .
C(33) C(34) C(35) C(36) 2.7(5) ? . . . .
C(33) C(34) C(35) C(38) -173.4(3) ? . . . .
C(34) C(35) C(36) C(37) -1.9(5) ? . . . .
C(38) C(35) C(36) C(37) 174.1(3) ? . . . .
C(34) C(35) C(38) N(1) 119.0(3) ? . . . .
C(36) C(35) C(38) N(1) -57.0(4) ? . . . .
C(35) C(36) C(37) C(32) -0.6(5) ? . . . .
O(23) C(39) C(40) F(1) 112.2(5) ? . . . .
O(23) C(39) C(40) F(2) -126.1(5) ? . . . .
O(23) C(39) C(40) F(3) -7.7(7) ? . . . .
N(1) C(39) C(40) F(1) -69.7(6) ? . . . .
N(1) C(39) C(40) F(2) 52.0(6) ? . . . .
N(1) C(39) C(40) F(3) 170.3(5) ? . . . .
N(1) C(41) C(42) C(43) -64.4(4) ? . . . .
N(1) C(41) C(42) C(44) 176.1(3) ? . . . .
N(1) C(41) C(42) C(45) 56.1(4) ? . . . .
C(41) C(42) C(45) O(20) 63.5(4) ? . . . .
C(43) C(42) C(45) O(20) -173.8(3) ? . . . .
C(44) C(42) C(45) O(20) -54.8(4) ? . . . .
O(20) C(46) C(47) C(48) -15.0(5) ? . . . .
O(20) C(46) C(47) C(52) 166.5(3) ? . . . .
C(46) C(47) C(48) C(49) -174.5(4) ? . . . .
C(52) C(47) C(48) C(49) 4.0(6) ? . . . .
C(46) C(47) C(52) C(51) 177.3(3) ? . . . .
C(48) C(47) C(52) C(51) -1.2(6) ? . . . .
C(47) C(48) C(49) C(50) -3.2(6) ? . . . .
C(48) C(49) C(50) C(51) -0.4(6) ? . . . .
C(48) C(49) C(50) C(53) 179.8(4) ? . . . .
C(49) C(50) C(51) C(52) 3.1(6) ? . . . .
C(53) C(50) C(51) C(52) -177.0(3) ? . . . .
C(49) C(50) C(53) O(12) -13.2(5) ? . . . .
C(49) C(50) C(53) O(24) 165.8(4) ? . . . .
C(51) C(50) C(53) O(12) 166.9(3) ? . . . .
C(51) C(50) C(53) O(24) -14.0(6) ? . . . .
C(50) C(51) C(52) C(47) -2.3(6) ? . . . .

loop_
_cod_related_entry_id
_cod_related_entry_database
_cod_related_entry_code
1 ChemSpider 30658800
